data_1558494
loop_
_publ_author_name
'Taylor, Christopher G. P.'
'Train, Jennifer S.'
'Ward, Michael D.'

_publ_section_title
;
 Interactions of Small-Molecule Guests with Interior and Exterior Surfaces
 of a Coordination Cage Host
;
_journal_issue 2
_journal_name_full Chemistry
_journal_page_first 510
_journal_page_last 524
_journal_paper_doi 10.3390/chemistry2020031
_journal_volume 2
_journal_year 2020
_chemical_formula_moiety 'C336 H264 Co8 N72, 16(B F4), 30(C H4 O), C10 H8 O3'
_chemical_formula_sum 'C376 H392 B16 Co8 F64 N72 O33'
_chemical_formula_weight 8307.99
_space_group_crystal_system monoclinic
_space_group_IT_number 15
_space_group_name_Hall '-C 2yc'
_space_group_name_H-M_alt 'C 1 2/c 1'
_atom_sites_solution_hydrogens geom
_atom_sites_solution_primary dual
_audit_creation_date 2020-02-18
_audit_creation_method
;
Olex2 1.3
(compiled 2019.11.21 svn.r41b79517 for OlexSys, GUI svn.r6003)
;
_cell_angle_alpha 90.0
_cell_angle_beta 96.4337(4)
_cell_angle_gamma 90.0
_cell_formula_units_Z 4
_cell_length_a 33.04569(13)
_cell_length_b 30.13654(16)
_cell_length_c 39.97965(19)
_cell_measurement_reflns_used 101491
_cell_measurement_temperature 100.0(10)
_cell_measurement_theta_max 33.3128598045
_cell_measurement_theta_min 0.979393403403
_cell_volume 39564.3(3)
_computing_cell_refinement 'DIALS 2theta refinement, DIALS 1.12.1-g84e9f68aa-release'
_computing_data_reduction
;
aimless (Evans, P. R. and Murshudov, G. N., 2013)
ccp4 (Winn, M. D. et al., 2011)
DIALS 1.12.1-g84e9f68aa-release (Winter, G. et al., 2018)
pointless (Evans, P., 2006)
XIA2 0.5.757-g89e4ddb2-dials-1.12 (Winter, G., 2010)
;
_computing_molecular_graphics 'Olex2 1.3 (Dolomanov et al., 2009)'
_computing_publication_material 'Olex2 1.3 (Dolomanov et al., 2009)'
_computing_structure_refinement 'SHELXL 2018/3 (Sheldrick, 2015)'
_computing_structure_solution 'XT  (Sheldrick, 2015)'
_diffrn_ambient_temperature 100.0(10)
_diffrn_measured_fraction_theta_full 0.998
_diffrn_measured_fraction_theta_max 0.999
_diffrn_measurement_device_type 'Fluid Film Devices'
_diffrn_measurement_method 'shutterless scans'
_diffrn_radiation_type Synchrotron
_diffrn_radiation_wavelength 0.6889
_diffrn_reflns_av_R_equivalents 0.0777
_diffrn_reflns_av_unetI/netI 0.0638
_diffrn_reflns_Laue_measured_fraction_full 0.998
_diffrn_reflns_Laue_measured_fraction_max 0.999
_diffrn_reflns_limit_h_max 47
_diffrn_reflns_limit_h_min -47
_diffrn_reflns_limit_k_max 43
_diffrn_reflns_limit_k_min -43
_diffrn_reflns_limit_l_max 57
_diffrn_reflns_limit_l_min -57
_diffrn_reflns_number 344542
_diffrn_reflns_point_group_measured_fraction_full 0.998
_diffrn_reflns_point_group_measured_fraction_max 0.999
_diffrn_reflns_theta_full 24.415
_diffrn_reflns_theta_max 29.947
_diffrn_reflns_theta_min 0.994
_exptl_absorpt_coefficient_mu 0.398
_exptl_absorpt_correction_T_max 1.0
_exptl_absorpt_correction_T_min 0.987316108709
_exptl_absorpt_correction_type empirical
_exptl_absorpt_process_details
;
CCP4 7.0.065: AIMLESS, version 0.7.3 : 15/08/18
Scaling & analysis of unmerged intensities, absorption correction using spherical harmonics
;
_exptl_crystal_colour 'clear light orange'
_exptl_crystal_colour_lustre clear
_exptl_crystal_colour_modifier light
_exptl_crystal_colour_primary orange
_exptl_crystal_density_diffrn 1.395
_exptl_crystal_description block
_exptl_crystal_F_000 17152
_exptl_crystal_preparation
'Crystal was grown in methanol solvothermally. Crystal was soaked in a solution of 7 methoxy coumarin in methanol for 24 hours. Crystals were transferred to Fomblin oil before a crystal was mounted on a MiteGen Microloop and flash frozen under liquid nitrogen for storage.'
_exptl_crystal_size_max 0.15
_exptl_crystal_size_mid 0.12
_exptl_crystal_size_min 0.1
_refine_diff_density_max 1.586
_refine_diff_density_min -0.947
_refine_diff_density_rms 0.098
_refine_ls_extinction_method none
_refine_ls_goodness_of_fit_ref 1.079
_refine_ls_hydrogen_treatment constr
_refine_ls_matrix_type full
_refine_ls_number_parameters 2517
_refine_ls_number_reflns 62978
_refine_ls_number_restraints 6651
_refine_ls_restrained_S_all 1.086
_refine_ls_R_factor_all 0.0971
_refine_ls_R_factor_gt 0.0719
_refine_ls_shift/su_max 0.003
_refine_ls_shift/su_mean 0.000
_refine_ls_structure_factor_coef Fsqd
_refine_ls_weighting_details 'w=1/[\s^2^(Fo^2^)+(0.1693P)^2^] where P=(Fo^2^+2Fc^2^)/3'
_refine_ls_weighting_scheme calc
_refine_ls_wR_factor_gt 0.2392
_refine_ls_wR_factor_ref 0.2596
_reflns_Friedel_coverage 0.000
_reflns_number_gt 42192
_reflns_number_total 62978
_reflns_threshold_expression 'I > 2\s(I)'
_cod_data_source_file MeO_coumarin.cif
_cod_data_source_block dmwmsv6-45_sq
_cod_depositor_comments 'Adding full bibliography for 1558494--1558498.cif.'
_cod_original_cell_volume 39564.3(2)
_cod_database_code 1558494
_platon_squeeze_void_probe_radius 1.20
_shelx_shelxl_version_number 2018/3
_shelx_space_group_comment
;
The symmetry employed for this shelxl refinement is uniquely defined
by the following loop, which should always be used as a source of
symmetry information in preference to the above space-group names.
They are only intended as comments.
;
_shelx_estimated_absorpt_t_max 0.961
_shelx_estimated_absorpt_t_min 0.943
_olex2_refinement_description
;
1. Fixed Uiso
 At 1.2 times of:
  All C(H) groups, All C(H,H) groups
 At 1.5 times of:
  All C(H,H,H) groups
2. Restrained distances
 O31S-C32S
 1.4 with sigma of 0.004
 O21S-C22S = O41S-C41S = O11S-C12S
 1.42 with sigma of 0.02
 O25G-C26G
 1.42 with sigma of 0.02
3. Uiso/Uaniso restraints and constraints
All non-hydrogen atoms have similar U: within 2A with sigma of 0.04 and sigma
for terminal atoms of 0.08 within 2A
B61 \\sim F62 \\sim F63 \\sim F64 \\sim F65 \\sim F63A \\sim B61A \\sim F62A
\\sim F64A \\sim F65A: within 2.5A with sigma of 0.01 and sigma for terminal
atoms of 0.02 within 2.5A
4. Rigid body (RIGU) restrains
 All non-hydrogen atoms
 with sigma for 1-2 distances of 0.004 and sigma for 1-3 distances of 0.004
5. Same fragment restrains
{N11A, C12A, C13A, C14A, C15A, C16A} sigma for 1-2: 0.02, 1-3: 0.04
as in
{N31A, C32A, C33A, C34A, C35A, C36A}
{N21A, N22A, C23A, C24A, C25A} sigma for 1-2: 0.02, 1-3: 0.04
as in
{N41A, N42A, C43A, C44A, C45A}
{N11A, C12A, C13A, C14A, C15A, C16A} sigma for 1-2: 0.02, 1-3: 0.04
as in
{N11B, C12B, C13B, C14B, C15B, C16B}
{N11A, C12A, C13A, C14A, C15A, C16A} sigma for 1-2: 0.02, 1-3: 0.04
as in
{N31B, C32B, C33B, C34B, C35B, C36B}
{N21A, N22A, C23A, C24A, C25A} sigma for 1-2: 0.02, 1-3: 0.04
as in
{N41B, N42B, C43B, C44B, C45B}
{C51A, C52A, C53A, C54A, C55A, C56A, C61A, C62A, C63A, C64A} sigma for 1-2:
0.02, 1-3: 0.04
as in
{C51B, C52B, C53B, C54B, C55B, C56B, C61B, C62B, C63B, C64B}
{N11A, C12A, C13A, C14A, C15A, C16A} sigma for 1-2: 0.02, 1-3: 0.04
as in
{N11C, C12C, C13C, C14C, C15C, C16C}
{N21A, N22A, C23A, C24A, C25A} sigma for 1-2: 0.02, 1-3: 0.04
as in
{N21C, N22C, C23C, C24C, C25C}
{N11A, C12A, C13A, C14A, C15A, C16A} sigma for 1-2: 0.02, 1-3: 0.04
as in
{N31C, C32C, C33C, C34C, C35C, C36C}
{N21A, N22A, C23A, C24A, C25A} sigma for 1-2: 0.02, 1-3: 0.04
as in
{N41C, N42C, C43C, C44C, C45C}
{C51A, C52A, C53A, C54A, C55A, C56A, C61A, C62A, C63A, C64A} sigma for 1-2:
0.02, 1-3: 0.04
as in
{C51C, C52C, C53C, C54C, C55C, C56C, C61C, C62C, C63C, C64C}
{N11A, C12A, C13A, C14A, C15A, C16A} sigma for 1-2: 0.02, 1-3: 0.04
as in
{N11D, C12D, C13D, C14D, C15D, C16D}
{N21A, N22A, C23A, C24A, C25A} sigma for 1-2: 0.02, 1-3: 0.04
as in
{N21D, N22D, C23D, C24D, C25D}
{N11A, C12A, C13A, C14A, C15A, C16A} sigma for 1-2: 0.02, 1-3: 0.04
as in
{N31D, C32D, C33D, C34D, C35D, C36D}
{N21A, N22A, C23A, C24A, C25A} sigma for 1-2: 0.02, 1-3: 0.04
as in
{N41D, N42D, C43D, C44D, C45D}
{C51A, C52A, C53A, C54A, C55A, C56A, C61A, C62A, C63A, C64A} sigma for 1-2:
0.02, 1-3: 0.04
as in
{C51D, C52D, C53D, C54D, C55D, C56D, C61D, C62D, C63D, C64D}
{N11A, C12A, C13A, C14A, C15A, C16A} sigma for 1-2: 0.02, 1-3: 0.04
as in
{N11E, C12E, C13E, C14E, C15E, C16E}
{N21A, N22A, C23A, C24A, C25A} sigma for 1-2: 0.02, 1-3: 0.04
as in
{N21E, N22E, C23E, C24E, C25E}
{N11A, C12A, C13A, C14A, C15A, C16A} sigma for 1-2: 0.02, 1-3: 0.04
as in
{N31E, C32E, C33E, C34E, C35E, C36E}
{N21A, N22A, C23A, C24A, C25A} sigma for 1-2: 0.02, 1-3: 0.04
as in
{N41E, N42E, C43E, C44E, C45E}
{C51A, C52A, C53A, C54A, C55A, C56A, C61A, C62A, C63A, C64A} sigma for 1-2:
0.02, 1-3: 0.04
as in
{C51E, C52E, C53E, C54E, C55E, C56E, C61E, C62E, C63E, C64E}
{N11A, C12A, C13A, C14A, C15A, C16A} sigma for 1-2: 0.02, 1-3: 0.04
as in
{N11F, C12F, C13F, C14F, C15F, C16F}
{N21A, N22A, C23A, C24A, C25A} sigma for 1-2: 0.02, 1-3: 0.04
as in
{N21F, N22F, C23F, C24F, C25F}
{N11A, C12A, C13A, C14A, C15A, C16A} sigma for 1-2: 0.02, 1-3: 0.04
as in
{N31F, C32F, C33F, C34F, C35F, C36F}
{N21A, N22A, C23A, C24A, C25A} sigma for 1-2: 0.02, 1-3: 0.04
as in
{N41F, N42F, C43F, C44F, C45F}
{C51A, C52A, C53A, C54A, C55A, C56A, C61A, C62A, C63A, C64A} sigma for 1-2:
0.02, 1-3: 0.04
as in
{C51F, C52F, C53F, C54F, C55F, C56F, C61F, C62F, C63F, C64F}
{B11, F12, F13, F14, F15} sigma for 1-2: 0.02, 1-3: 0.04
as in
{B21, F22, F23, F24, F25}
{B11, F12, F13, F14, F15} sigma for 1-2: 0.02, 1-3: 0.04
as in
{B31, F32, F33, F34, F35}
{B11, F12, F13, F14, F15} sigma for 1-2: 0.02, 1-3: 0.04
as in
{B41, F42, F43, F44, F45}
{B11, F12, F13, F14, F15} sigma for 1-2: 0.02, 1-3: 0.04
as in
{B51, F52, F53, F54, F55}
{B11, F12, F13, F14, F15} sigma for 1-2: 0.02, 1-3: 0.04
as in
{B61, F62, F63, F64, F65}
{B11, F12, F13, F14, F15} sigma for 1-2: 0.02, 1-3: 0.04
as in
{B61A, F62A, F63A, F64A, F65A}
{B11, F12, F13, F14, F15} sigma for 1-2: 0.02, 1-3: 0.04
as in
{B71, F72, F73, F74, F75}
{B11, F12, F13, F14, F15} sigma for 1-2: 0.02, 1-3: 0.04
as in
{B81, F82, F83, F84, F85}
{B11, F12, F13, F14, F15} sigma for 1-2: 0.02, 1-3: 0.04
as in
{B81A, F83A, F82A, F84A, F85A}
{B11, F12, F13, F14} sigma for 1-2: 0.02, 1-3: 0.04
as in
{B91, F92, F93, F94}
6. Others
 Sof(B81A)=Sof(F83A)=Sof(F82A)=Sof(F84A)=Sof(F85A)=1-FVAR(1)
 Sof(B81)=Sof(F82)=Sof(F83)=Sof(F84)=Sof(F85)=FVAR(1)
 Sof(B61A)=Sof(F62A)=Sof(F63A)=Sof(F64A)=Sof(F65A)=0.5*(1-FVAR(3))
 Sof(B61)=Sof(F62)=Sof(F63)=Sof(F64)=Sof(F65)=0.5*FVAR(3)
 Fixed Sof: B51(0.5) F52(0.5) F53(0.5) F54(0.5) F55(0.5) B71(0.75) F72(0.75)
 F73(0.75) F74(0.75) F75(0.75) B91(0.5) F94(0.5) O11S(0.75) C12S(0.75)
 H12A(0.75) H12B(0.75) H12C(0.75) O21S(0.75) C22S(0.75) H22A(0.75) H22B(0.75)
 H22C(0.75) O31S(0.65) C32S(0.65) H32A(0.65) H32B(0.65) H32C(0.65) O41S(0.35)
 C41S(0.35) H41A(0.35) H41B(0.35) H41C(0.35) C26G(0.5) H26M(0.5) H26N(0.5)
 H26O(0.5) O16G(0.5) C11G(0.5) C12G(0.5) H12G(0.5) C13G(0.5) H13G(0.5)
 C21G(0.5) H21G(0.5) C22G(0.5) H22G(0.5) C23G(0.5) C24G(0.5) H24G(0.5)
 C15G(0.5) C14G(0.5) O17G(0.5) O25G(0.5)
7.a Free rotating group:
 O16G(C11G,C12G,C13G,C21G,C22G,C23G,C24G,C15G,C14G,O17G,O25G)
7.b Secondary CH2 refined with riding coordinates:
 C26A(H26A,H26B), C46A(H46A,H46B), C26B(H26C,H26D), C46B(H46C,H46D), C26C(H26E,
 H26F), C46C(H46E,H46F), C26D(H26G,H26H), C46D(H46G,H46H), C26E(H26I,H26J),
 C46E(H46I,H46J), C26F(H26K,H26L), C46F(H46K,H46L)
7.c Aromatic/amide H refined with riding coordinates:
 C13A(H13A), C14A(H14A), C15A(H15A), C16A(H16A), C23A(H23A), C24A(H24A),
 C33A(H33A), C34A(H34A), C35A(H35A), C36A(H36A), C43A(H43A), C44A(H44A),
 C52A(H52A), C53A(H53A), C54A(H54A), C61A(H61A), C62A(H62A), C63A(H63A),
 C13B(H13B), C14B(H14B), C15B(H15B), C16B(H16B), C23B(H23B), C24B(H24B),
 C33B(H33B), C34B(H34B), C35B(H35B), C36B(H36B), C43B(H43B), C44B(H44B),
 C52B(H52B), C53B(H53B), C54B(H54B), C61B(H61B), C62B(H62B), C63B(H63B),
 C13C(H13C), C14C(H14C), C15C(H15C), C16C(H16C), C23C(H23C), C24C(H24C),
 C33C(H33C), C34C(H34C), C35C(H35C), C36C(H36C), C43C(H43C), C44C(H44C),
 C52C(H52C), C53C(H53C), C54C(H54C), C61C(H61C), C62C(H62C), C63C(H63C),
 C13D(H13D), C14D(H14D), C15D(H15D), C16D(H16D), C23D(H23D), C24D(H24D),
 C33D(H33D), C34D(H34D), C35D(H35D), C36D(H36D), C43D(H43D), C44D(H44D),
 C52D(H52D), C53D(H53D), C54D(H54D), C61D(H61D), C62D(H62D), C63D(H63D),
 C13E(H13E), C14E(H14E), C15E(H15E), C16E(H16E), C23E(H23E), C24E(H24E),
 C33E(H33E), C34E(H34E), C35E(H35E), C36E(H36E), C43E(H43E), C44E(H44E),
 C52E(H52E), C53E(H53E), C54E(H54E), C61E(H61E), C62E(H62E), C63E(H63E),
 C13F(H13F), C14F(H14F), C15F(H15F), C16F(H16F), C23F(H23F), C24F(H24F),
 C33F(H33F), C34F(H34F), C35F(H35F), C36F(H36F), C43F(H43F), C44F(H44F),
 C52F(H52F), C53F(H53F), C54F(H54F), C61F(H61F), C62F(H62F), C63F(H63F),
 C12G(H12G), C13G(H13G), C21G(H21G), C22G(H22G), C24G(H24G)
7.d Idealised Me refined with riding coordinates:
 C12S(H12A,H12B,H12C), C22S(H22A,H22B,H22C), C32S(H32A,H32B,H32C), C41S(H41A,
 H41B,H41C)
7.e Idealised Me refined as rotating group:
 C26G(H26M,H26N,H26O)
;
_olex2_submission_original_sample_id DMWMSv6-45
_olex2_submission_special_instructions 'No special instructions were received'

loop_
_space_group_symop_operation_xyz
'x, y, z'
'-x, y, -z+1/2'
'x+1/2, y+1/2, z'
'-x+1/2, y+1/2, -z+1/2'
'-x, -y, -z'
'x, -y, z-1/2'
'-x+1/2, -y+1/2, -z'
'x+1/2, -y+1/2, z-1/2'

loop_
_atom_site_label
_atom_site_type_symbol
_atom_site_fract_x
_atom_site_fract_y
_atom_site_fract_z
_atom_site_U_iso_or_equiv
_atom_site_adp_type
_atom_site_occupancy
_atom_site_site_symmetry_order
_atom_site_calc_flag
_atom_site_refinement_flags_posn
_atom_site_refinement_flags_adp
_atom_site_refinement_flags_occupancy
_atom_site_disorder_assembly
_atom_site_disorder_group
Co1 Co 0.64478(2) 0.71264(2) 0.72347(2) 0.03387(8) Uani 1 1 d . . . . .
Co2 Co 0.90186(2) 0.51649(2) 0.63905(2) 0.03372(8) Uani 1 1 d . . . . .
Co3 Co 0.73366(2) 0.46043(2) 0.38368(2) 0.03845(8) Uani 1 1 d . . . . .
Co4 Co 0.48629(2) 0.65773(2) 0.46458(2) 0.03326(7) Uani 1 1 d . . . . .
N11A N 0.60536(5) 0.75347(7) 0.69068(5) 0.0376(4) Uani 1 1 d D U . . .
C12A C 0.62103(6) 0.76839(8) 0.66296(5) 0.0369(4) Uani 1 1 d D U . . .
C13A C 0.59874(8) 0.79455(9) 0.63886(6) 0.0448(5) Uani 1 1 d D U . . .
H13A H 0.610511 0.804518 0.619583 0.054 Uiso 1 1 calc R U . . .
C14A C 0.55913(8) 0.80583(10) 0.64339(7) 0.0534(7) Uani 1 1 d D U . . .
H14A H 0.543138 0.823269 0.627101 0.064 Uiso 1 1 calc R U . . .
C15A C 0.54319(8) 0.79136(10) 0.67198(7) 0.0512(6) Uani 1 1 d D U . . .
H15A H 0.516237 0.799116 0.675830 0.061 Uiso 1 1 calc R U . . .
C16A C 0.56716(7) 0.76530(10) 0.69501(6) 0.0452(6) Uani 1 1 d D U . . .
H16A H 0.556052 0.755442 0.714621 0.054 Uiso 1 1 calc R U . . .
N21A N 0.68441(5) 0.73455(6) 0.68600(4) 0.0326(4) Uani 1 1 d D U . . .
N22A N 0.72295(5) 0.73124(7) 0.67744(5) 0.0354(4) Uani 1 1 d D U . . .
C23A C 0.72566(7) 0.75035(9) 0.64708(6) 0.0428(5) Uani 1 1 d D U . . .
H23A H 0.749370 0.751497 0.635690 0.051 Uiso 1 1 calc R U . . .
C24A C 0.68864(7) 0.76758(9) 0.63572(6) 0.0432(5) Uani 1 1 d D U . . .
H24A H 0.681351 0.783352 0.615359 0.052 Uiso 1 1 calc R U . . .
C25A C 0.66355(6) 0.75695(8) 0.66064(5) 0.0352(4) Uani 1 1 d D U . . .
C26A C 0.75486(6) 0.70478(8) 0.69598(6) 0.0353(4) Uani 1 1 d . U . . .
H26A H 0.752278 0.706845 0.720368 0.042 Uiso 1 1 calc R U . . .
H26B H 0.781771 0.716961 0.692137 0.042 Uiso 1 1 calc R U . . .
N31A N 0.95429(6) 0.47643(8) 0.65832(6) 0.0462(5) Uani 1 1 d D U . . .
C32A C 0.94851(7) 0.45056(9) 0.68511(7) 0.0474(6) Uani 1 1 d D U . . .
C33A C 0.97768(9) 0.42146(13) 0.69949(10) 0.0710(10) Uani 1 1 d D U . . .
H33A H 0.973221 0.404883 0.718954 0.085 Uiso 1 1 calc R U . . .
C34A C 1.01365(10) 0.41689(15) 0.68495(12) 0.0915(15) Uani 1 1 d D U . . .
H34A H 1.033830 0.396254 0.693749 0.110 Uiso 1 1 calc R U . . .
C35A C 1.01957(9) 0.44268(15) 0.65765(11) 0.0850(13) Uani 1 1 d D U . . .
H35A H 1.043886 0.440011 0.647182 0.102 Uiso 1 1 calc R U . . .
C36A C 0.98984(8) 0.47253(12) 0.64556(9) 0.0614(8) Uani 1 1 d D U . . .
H36A H 0.994846 0.491197 0.627328 0.074 Uiso 1 1 calc R U . . .
N41A N 0.88191(5) 0.48393(7) 0.68233(5) 0.0377(4) Uani 1 1 d D U . . .
N42A N 0.84746(5) 0.47812(6) 0.69713(5) 0.0354(4) Uani 1 1 d D U . . .
C43A C 0.85216(7) 0.44566(8) 0.72050(6) 0.0407(5) Uani 1 1 d D U . . .
H43A H 0.832065 0.435650 0.733980 0.049 Uiso 1 1 calc R U . . .
C44A C 0.89128(7) 0.42967(9) 0.72132(6) 0.0438(5) Uani 1 1 d D U . . .
H44A H 0.903780 0.406921 0.735332 0.053 Uiso 1 1 calc R U . . .
C45A C 0.90837(7) 0.45414(8) 0.69713(6) 0.0402(5) Uani 1 1 d D U . . .
C46A C 0.81140(6) 0.50469(8) 0.68746(6) 0.0374(4) Uani 1 1 d . U . . .
H46A H 0.787703 0.489998 0.695824 0.045 Uiso 1 1 calc R U . . .
H46B H 0.806442 0.505517 0.662581 0.045 Uiso 1 1 calc R U . . .
C51A C 0.75260(6) 0.65658(7) 0.68538(5) 0.0327(4) Uani 1 1 d D U . . .
C52A C 0.72135(6) 0.64105(8) 0.66299(6) 0.0378(5) Uani 1 1 d D U . . .
H52A H 0.701120 0.661209 0.653520 0.045 Uiso 1 1 calc R U . . .
C53A C 0.71846(6) 0.59624(9) 0.65369(6) 0.0413(5) Uani 1 1 d D U . . .
H53A H 0.696075 0.586283 0.638565 0.050 Uiso 1 1 calc R U . . .
C54A C 0.74791(6) 0.56660(8) 0.66640(6) 0.0388(5) Uani 1 1 d D U . . .
H54A H 0.745579 0.536167 0.660305 0.047 Uiso 1 1 calc R U . . .
C55A C 0.78184(6) 0.58138(7) 0.68864(5) 0.0331(4) Uani 1 1 d D U . . .
C56A C 0.78396(6) 0.62653(7) 0.69891(5) 0.0324(4) Uani 1 1 d D U . . .
C61A C 0.81772(6) 0.64065(8) 0.72176(5) 0.0350(4) Uani 1 1 d D U . . .
H61A H 0.819370 0.670658 0.729050 0.042 Uiso 1 1 calc R U . . .
C62A C 0.84758(6) 0.61163(8) 0.73321(6) 0.0379(5) Uani 1 1 d D U . . .
H62A H 0.869716 0.621547 0.748607 0.046 Uiso 1 1 calc R U . . .
C63A C 0.84614(6) 0.56676(8) 0.72249(6) 0.0361(4) Uani 1 1 d D U . . .
H63A H 0.867416 0.546966 0.730510 0.043 Uiso 1 1 calc R U . . .
C64A C 0.81402(6) 0.55181(8) 0.70052(5) 0.0339(4) Uani 1 1 d D U . . .
N11B N 0.92096(5) 0.57458(7) 0.66615(5) 0.0386(4) Uani 1 1 d D U . . .
C12B C 0.89820(7) 0.61121(8) 0.65874(6) 0.0379(4) Uani 1 1 d D U . . .
C13B C 0.90920(8) 0.65254(10) 0.67181(7) 0.0483(6) Uani 1 1 d D U . . .
H13B H 0.892976 0.677945 0.665795 0.058 Uiso 1 1 calc R U . . .
C14B C 0.94435(9) 0.65591(12) 0.69380(8) 0.0608(8) Uani 1 1 d D U . . .
H14B H 0.952641 0.683839 0.703230 0.073 Uiso 1 1 calc R U . . .
C15B C 0.96732(9) 0.61858(12) 0.70199(7) 0.0605(8) Uani 1 1 d D U . . .
H15B H 0.991521 0.620458 0.717170 0.073 Uiso 1 1 calc R U . . .
C16B C 0.95474(7) 0.57822(11) 0.68783(7) 0.0509(6) Uani 1 1 d D U . . .
H16B H 0.970510 0.552441 0.693668 0.061 Uiso 1 1 calc R U . . .
N21B N 0.85246(5) 0.56267(6) 0.62450(5) 0.0332(4) Uani 1 1 d . U . . .
N22B N 0.81519(5) 0.56578(7) 0.60629(5) 0.0367(4) Uani 1 1 d . U . . .
C23B C 0.80062(7) 0.60742(9) 0.60613(6) 0.0433(5) Uani 1 1 d . U . . .
H23B H 0.775368 0.617270 0.594882 0.052 Uiso 1 1 calc R U . . .
C24B C 0.82890(7) 0.63333(9) 0.62524(6) 0.0417(5) Uani 1 1 d . U . . .
H24B H 0.827347 0.664152 0.629913 0.050 Uiso 1 1 calc R U . . .
C25B C 0.86028(6) 0.60398(8) 0.63611(5) 0.0351(4) Uani 1 1 d . U . . .
C26B C 0.79758(6) 0.52908(9) 0.58593(6) 0.0394(5) Uani 1 1 d . U . . .
H26C H 0.767548 0.531919 0.583211 0.047 Uiso 1 1 calc R U . . .
H26D H 0.804663 0.500796 0.597766 0.047 Uiso 1 1 calc R U . . .
N31B N 0.70902(6) 0.39789(8) 0.36300(5) 0.0438(4) Uani 1 1 d D U . . .
C32B C 0.73093(9) 0.36162(10) 0.37282(7) 0.0501(6) Uani 1 1 d D U . . .
C33B C 0.71782(10) 0.31885(11) 0.36461(7) 0.0616(8) Uani 1 1 d D U . . .
H33B H 0.733929 0.293791 0.371810 0.074 Uiso 1 1 calc R U . . .
C34B C 0.68007(11) 0.31392(12) 0.34537(8) 0.0659(8) Uani 1 1 d D U . . .
H34B H 0.669824 0.285093 0.339757 0.079 Uiso 1 1 calc R U . . .
C35B C 0.65787(9) 0.35059(11) 0.33463(7) 0.0557(7) Uani 1 1 d D U . . .
H35B H 0.632389 0.347708 0.321223 0.067 Uiso 1 1 calc R U . . .
C36B C 0.67352(8) 0.39196(10) 0.34381(7) 0.0498(6) Uani 1 1 d D U . . .
H36B H 0.658319 0.417453 0.336121 0.060 Uiso 1 1 calc R U . . .
N41B N 0.77569(6) 0.41166(7) 0.40570(5) 0.0425(4) Uani 1 1 d D U . . .
N42B N 0.81321(6) 0.41063(8) 0.42366(5) 0.0460(5) Uani 1 1 d D U . . .
C43B C 0.83031(10) 0.37069(11) 0.42282(8) 0.0622(8) Uani 1 1 d D U . . .
H43B H 0.856357 0.362414 0.433473 0.075 Uiso 1 1 calc R U . . .
C44B C 0.80298(11) 0.34324(11) 0.40343(9) 0.0663(9) Uani 1 1 d D U . . .
H44B H 0.806297 0.312820 0.398148 0.080 Uiso 1 1 calc R U . . .
C45B C 0.76994(9) 0.37029(10) 0.39362(7) 0.0509(6) Uani 1 1 d D U . . .
C46B C 0.82750(7) 0.44828(9) 0.44420(6) 0.0436(5) Uani 1 1 d . U . . .
H46C H 0.821223 0.475864 0.431196 0.052 Uiso 1 1 calc R U . . .
H46D H 0.857456 0.446296 0.449300 0.052 Uiso 1 1 calc R U . . .
C51B C 0.81277(6) 0.52782(8) 0.55114(6) 0.0372(4) Uani 1 1 d D U . . .
C52B C 0.83731(7) 0.56035(8) 0.54112(6) 0.0393(5) Uani 1 1 d D U . . .
H52B H 0.843833 0.585155 0.555376 0.047 Uiso 1 1 calc R U . . .
C53B C 0.85322(7) 0.55779(9) 0.50987(6) 0.0424(5) Uani 1 1 d D U . . .
H53B H 0.869952 0.581068 0.503173 0.051 Uiso 1 1 calc R U . . .
C54B C 0.84481(7) 0.52228(8) 0.48923(6) 0.0410(5) Uani 1 1 d D U . . .
H54B H 0.856624 0.520321 0.468681 0.049 Uiso 1 1 calc R U . . .
C55B C 0.81856(6) 0.48825(8) 0.49823(6) 0.0374(4) Uani 1 1 d D U . . .
C56B C 0.80163(6) 0.49090(8) 0.52949(6) 0.0374(5) Uani 1 1 d D U . . .
C61B C 0.77457(7) 0.45733(9) 0.53787(6) 0.0456(5) Uani 1 1 d D U . . .
H61B H 0.762442 0.459401 0.558267 0.055 Uiso 1 1 calc R U . . .
C62B C 0.76571(8) 0.42194(10) 0.51692(7) 0.0508(6) Uani 1 1 d D U . . .
H62B H 0.747991 0.399273 0.523090 0.061 Uiso 1 1 calc R U . . .
C63B C 0.78270(8) 0.41895(10) 0.48626(7) 0.0485(6) Uani 1 1 d D U . . .
H63B H 0.776137 0.394332 0.471824 0.058 Uiso 1 1 calc R U . . .
C64B C 0.80868(7) 0.45116(9) 0.47692(6) 0.0422(5) Uani 1 1 d D U . . .
N11C N 0.77140(6) 0.47078(7) 0.34406(5) 0.0398(4) Uani 1 1 d D U . . .
C12C C 0.75486(7) 0.49475(9) 0.31768(6) 0.0403(5) Uani 1 1 d D U . . .
C13C C 0.77634(8) 0.50762(9) 0.29175(6) 0.0446(5) Uani 1 1 d D U . . .
H13C H 0.763749 0.524751 0.273526 0.054 Uiso 1 1 calc R U . . .
C14C C 0.81677(8) 0.49496(10) 0.29287(7) 0.0480(6) Uani 1 1 d D U . . .
H14C H 0.832524 0.504055 0.275618 0.058 Uiso 1 1 calc R U . . .
C15C C 0.83409(7) 0.46902(10) 0.31923(7) 0.0470(6) Uani 1 1 d D U . . .
H15C H 0.861468 0.459106 0.319963 0.056 Uiso 1 1 calc R U . . .
C16C C 0.81068(7) 0.45797(9) 0.34433(6) 0.0430(5) Uani 1 1 d D U . . .
H16C H 0.822602 0.440573 0.362658 0.052 Uiso 1 1 calc R U . . .
N21C N 0.69419(5) 0.49416(7) 0.34595(5) 0.0416(4) Uani 1 1 d D U . . .
N22C N 0.65426(6) 0.50481(9) 0.33845(6) 0.0507(5) Uani 1 1 d D U . . .
C23C C 0.64675(8) 0.52262(12) 0.30744(8) 0.0620(8) Uani 1 1 d D U . . .
H23C H 0.621091 0.532601 0.297070 0.074 Uiso 1 1 calc R U . . .
C24C C 0.68297(8) 0.52373(11) 0.29353(7) 0.0549(7) Uani 1 1 d D U . . .
H24C H 0.687647 0.534410 0.271941 0.066 Uiso 1 1 calc R U . . .
C25C C 0.71134(7) 0.50559(9) 0.31835(6) 0.0441(5) Uani 1 1 d D U . . .
C26C C 0.62562(7) 0.49982(11) 0.36392(7) 0.0509(6) Uani 1 1 d . U . . .
H26E H 0.631434 0.471652 0.376280 0.061 Uiso 1 1 calc R U . . .
H26F H 0.597489 0.498169 0.352491 0.061 Uiso 1 1 calc R U . . .
N31C N 0.44751(5) 0.66256(7) 0.50517(5) 0.0376(4) Uani 1 1 d D U . . .
C32C C 0.46202(7) 0.64295(8) 0.53421(6) 0.0378(4) Uani 1 1 d D U . . .
C33C C 0.44143(7) 0.64363(10) 0.56263(6) 0.0454(5) Uani 1 1 d D U . . .
H33C H 0.451823 0.628128 0.582447 0.054 Uiso 1 1 calc R U . . .
C34C C 0.40531(8) 0.66747(10) 0.56148(7) 0.0521(6) Uani 1 1 d D U . . .
H34C H 0.390920 0.669363 0.580708 0.063 Uiso 1 1 calc R U . . .
C35C C 0.39066(8) 0.68848(10) 0.53161(8) 0.0527(6) Uani 1 1 d D U . . .
H35C H 0.366165 0.705212 0.530190 0.063 Uiso 1 1 calc R U . . .
C36C C 0.41210(7) 0.68477(9) 0.50406(7) 0.0444(5) Uani 1 1 d D U . . .
H36C H 0.401442 0.698425 0.483524 0.053 Uiso 1 1 calc R U . . .
N41C N 0.52213(5) 0.62888(6) 0.50720(5) 0.0344(4) Uani 1 1 d D U . . .
N42C N 0.55907(5) 0.60990(6) 0.51533(5) 0.0356(4) Uani 1 1 d D U . . .
C43C C 0.56219(7) 0.59181(8) 0.54669(6) 0.0396(5) Uani 1 1 d D U . . .
H43C H 0.585222 0.576733 0.557626 0.048 Uiso 1 1 calc R U . . .
C44C C 0.52624(7) 0.59924(8) 0.55963(6) 0.0393(5) Uani 1 1 d D U . . .
H44C H 0.519113 0.590453 0.581026 0.047 Uiso 1 1 calc R U . . .
C45C C 0.50217(6) 0.62263(8) 0.53445(5) 0.0359(4) Uani 1 1 d D U . . .
C46C C 0.58951(6) 0.60967(8) 0.49193(6) 0.0368(4) Uani 1 1 d . U . . .
H46E H 0.616895 0.609418 0.504828 0.044 Uiso 1 1 calc R U . . .
H46F H 0.587010 0.637334 0.478510 0.044 Uiso 1 1 calc R U . . .
C51C C 0.62853(6) 0.53763(9) 0.38856(6) 0.0423(5) Uani 1 1 d D U . . .
C52C C 0.65163(7) 0.57462(9) 0.38377(7) 0.0461(6) Uani 1 1 d D U . . .
H52C H 0.665191 0.576675 0.364095 0.055 Uiso 1 1 calc R U . . .
C53C C 0.65561(7) 0.60919(9) 0.40717(7) 0.0463(6) Uani 1 1 d D U . . .
H53C H 0.672345 0.633969 0.403559 0.056 Uiso 1 1 calc R U . . .
C54C C 0.63551(6) 0.60754(8) 0.43527(6) 0.0405(5) Uani 1 1 d D U . . .
H54C H 0.638736 0.630956 0.451250 0.049 Uiso 1 1 calc R U . . .
C55C C 0.60985(6) 0.57102(8) 0.44068(6) 0.0365(4) Uani 1 1 d D U . . .
C56C C 0.60606(6) 0.53514(8) 0.41712(6) 0.0384(5) Uani 1 1 d D U . . .
C61C C 0.58007(6) 0.49943(8) 0.42253(7) 0.0417(5) Uani 1 1 d D U . . .
H61C H 0.577827 0.475189 0.407248 0.050 Uiso 1 1 calc R U . . .
C62C C 0.55799(7) 0.49923(8) 0.44957(7) 0.0414(5) Uani 1 1 d D U . . .
H62C H 0.540635 0.474873 0.452897 0.050 Uiso 1 1 calc R U . . .
C63C C 0.56088(6) 0.53497(8) 0.47249(6) 0.0394(5) Uani 1 1 d D U . . .
H63C H 0.545302 0.534464 0.491067 0.047 Uiso 1 1 calc R U . . .
C64C C 0.58589(6) 0.57054(8) 0.46835(6) 0.0355(4) Uani 1 1 d D U . . .
N11D N 0.44137(6) 0.68964(7) 0.42904(5) 0.0404(4) Uani 1 1 d D U . . .
C12D C 0.44157(7) 0.73399(8) 0.43000(6) 0.0412(5) Uani 1 1 d D U . . .
C13D C 0.41354(7) 0.75963(10) 0.40941(7) 0.0498(6) Uani 1 1 d D U . . .
H13D H 0.414452 0.791113 0.410464 0.060 Uiso 1 1 calc R U . . .
C14D C 0.38463(8) 0.73838(11) 0.38761(8) 0.0583(7) Uani 1 1 d D U . . .
H14D H 0.365222 0.755003 0.373418 0.070 Uiso 1 1 calc R U . . .
C15D C 0.38423(8) 0.69257(11) 0.38665(8) 0.0601(7) Uani 1 1 d D U . . .
H15D H 0.364680 0.677210 0.371699 0.072 Uiso 1 1 calc R U . . .
C16D C 0.41276(7) 0.66942(10) 0.40781(7) 0.0505(6) Uani 1 1 d D U . . .
H16D H 0.412115 0.637910 0.407308 0.061 Uiso 1 1 calc R U . . .
N21D N 0.50057(5) 0.72668(7) 0.47086(5) 0.0365(4) Uani 1 1 d D U . . .
N22D N 0.52696(6) 0.75401(6) 0.48925(5) 0.0378(4) Uani 1 1 d D U . . .
C23D C 0.51681(8) 0.79728(8) 0.48395(6) 0.0421(5) Uani 1 1 d D U . . .
H23D H 0.530643 0.822192 0.494335 0.051 Uiso 1 1 calc R U . . .
C24D C 0.48271(7) 0.79836(8) 0.46071(6) 0.0428(5) Uani 1 1 d D U . . .
H24D H 0.468400 0.823772 0.451669 0.051 Uiso 1 1 calc R U . . .
C25D C 0.47382(7) 0.75392(8) 0.45337(6) 0.0377(4) Uani 1 1 d D U . . .
C26D C 0.55947(7) 0.73678(8) 0.51322(6) 0.0372(4) Uani 1 1 d . U . . .
H26G H 0.582007 0.758581 0.515880 0.045 Uiso 1 1 calc R U . . .
H26H H 0.570089 0.709091 0.504128 0.045 Uiso 1 1 calc R U . . .
N31D N 0.68907(5) 0.66980(7) 0.75023(5) 0.0358(4) Uani 1 1 d D U . . .
C32D C 0.68709(6) 0.62663(8) 0.74147(6) 0.0363(4) Uani 1 1 d D U . . .
C33D C 0.71550(7) 0.59564(9) 0.75507(6) 0.0410(5) Uani 1 1 d D U . . .
H33D H 0.713090 0.565261 0.748820 0.049 Uiso 1 1 calc R U . . .
C34D C 0.74734(7) 0.61006(9) 0.77789(6) 0.0437(5) Uani 1 1 d D U . . .
H34D H 0.767645 0.589744 0.786983 0.052 Uiso 1 1 calc R U . . .
C35D C 0.74944(7) 0.65376(9) 0.78732(6) 0.0434(5) Uani 1 1 d D U . . .
H35D H 0.770936 0.663966 0.803230 0.052 Uiso 1 1 calc R U . . .
C36D C 0.71947(6) 0.68324(9) 0.77319(6) 0.0401(5) Uani 1 1 d D U . . .
H36D H 0.720656 0.713456 0.779989 0.048 Uiso 1 1 calc R U . . .
N41D N 0.63054(5) 0.64839(7) 0.70152(5) 0.0363(4) Uani 1 1 d D U . . .
N42D N 0.60069(5) 0.62794(7) 0.68126(5) 0.0401(4) Uani 1 1 d D U . . .
C43D C 0.60477(7) 0.58326(9) 0.68230(7) 0.0466(5) Uani 1 1 d D U . . .
H43D H 0.587617 0.562315 0.669906 0.056 Uiso 1 1 calc R U . . .
C44D C 0.63829(7) 0.57389(9) 0.70460(6) 0.0444(5) Uani 1 1 d D U . . .
H44D H 0.649067 0.545464 0.710807 0.053 Uiso 1 1 calc R U . . .
C45D C 0.65309(6) 0.61488(8) 0.71617(6) 0.0378(4) Uani 1 1 d D U . . .
C46D C 0.57066(6) 0.65355(9) 0.65940(6) 0.0412(5) Uani 1 1 d . U . . .
H46G H 0.564198 0.681095 0.671206 0.049 Uiso 1 1 calc R U . . .
H46H H 0.545270 0.636013 0.655164 0.049 Uiso 1 1 calc R U . . .
C51D C 0.54574(6) 0.72720(8) 0.54759(6) 0.0357(4) Uani 1 1 d D U . . .
C52D C 0.50839(7) 0.74132(9) 0.55554(6) 0.0405(5) Uani 1 1 d D U . . .
H52D H 0.490877 0.757661 0.539570 0.049 Uiso 1 1 calc R U . . .
C53D C 0.49609(7) 0.73152(9) 0.58741(6) 0.0435(5) Uani 1 1 d D U . . .
H53D H 0.470478 0.741771 0.592930 0.052 Uiso 1 1 calc R U . . .
C54D C 0.52068(6) 0.70745(9) 0.61036(6) 0.0414(5) Uani 1 1 d D U . . .
H54D H 0.511724 0.700696 0.631540 0.050 Uiso 1 1 calc R U . . .
C55D C 0.55951(6) 0.69231(8) 0.60309(5) 0.0364(4) Uani 1 1 d D U . . .
C56D C 0.57237(6) 0.70301(8) 0.57126(5) 0.0347(4) Uani 1 1 d D U . . .
C61D C 0.61160(6) 0.68877(8) 0.56402(6) 0.0378(5) Uani 1 1 d D U . . .
H61D H 0.621123 0.696885 0.543316 0.045 Uiso 1 1 calc R U . . .
C62D C 0.63557(6) 0.66355(9) 0.58667(6) 0.0413(5) Uani 1 1 d D U . . .
H62D H 0.661550 0.654007 0.581497 0.050 Uiso 1 1 calc R U . . .
C63D C 0.62212(6) 0.65154(9) 0.61764(6) 0.0404(5) Uani 1 1 d D U . . .
H63D H 0.638926 0.633396 0.632871 0.048 Uiso 1 1 calc R U . . .
C64D C 0.58519(6) 0.66561(8) 0.62614(6) 0.0377(5) Uani 1 1 d D U . . .
N11E N 0.59905(6) 0.69931(8) 0.75826(5) 0.0426(4) Uani 1 1 d D U . . .
C12E C 0.59860(7) 0.72829(10) 0.78349(6) 0.0450(6) Uani 1 1 d D U . . .
C13E C 0.57148(9) 0.72352(12) 0.80821(7) 0.0608(8) Uani 1 1 d D U . . .
H13E H 0.571211 0.744692 0.825783 0.073 Uiso 1 1 calc R U . . .
C14E C 0.54590(9) 0.68829(13) 0.80643(8) 0.0690(9) Uani 1 1 d D U . . .
H14E H 0.527967 0.684217 0.823161 0.083 Uiso 1 1 calc R U . . .
C15E C 0.54585(9) 0.65829(14) 0.78034(8) 0.0675(9) Uani 1 1 d D U . . .
H15E H 0.527749 0.633699 0.778585 0.081 Uiso 1 1 calc R U . . .
C16E C 0.57292(7) 0.66507(11) 0.75682(7) 0.0544(7) Uani 1 1 d D U . . .
H16E H 0.573016 0.644531 0.738810 0.065 Uiso 1 1 calc R U . . .
N21E N 0.65374(5) 0.76487(7) 0.76010(5) 0.0384(4) Uani 1 1 d D U . . .
N22E N 0.67897(6) 0.79942(7) 0.76763(5) 0.0433(4) Uani 1 1 d D U . . .
C23E C 0.66959(9) 0.82001(10) 0.79598(7) 0.0541(6) Uani 1 1 d D U . . .
H23E H 0.682936 0.845322 0.806192 0.065 Uiso 1 1 calc R U . . .
C24E C 0.63778(10) 0.79809(10) 0.80721(7) 0.0551(7) Uani 1 1 d D U . . .
H24E H 0.624659 0.804697 0.826573 0.066 Uiso 1 1 calc R U . . .
C25E C 0.62856(8) 0.76377(9) 0.78414(6) 0.0449(5) Uani 1 1 d D U . . .
C26E C 0.70701(7) 0.81439(9) 0.74452(6) 0.0414(5) Uani 1 1 d . U . . .
H26I H 0.718007 0.788290 0.733506 0.050 Uiso 1 1 calc R U . . .
H26J H 0.730137 0.829982 0.757347 0.050 Uiso 1 1 calc R U . . .
N31E N 0.80073(6) 1.04180(7) 0.57422(5) 0.0430(4) Uani 1 1 d D U . . .
C32E C 0.79493(6) 1.00768(8) 0.55241(6) 0.0392(5) Uani 1 1 d D U . . .
C33E C 0.81303(7) 1.00551(10) 0.52291(6) 0.0455(5) Uani 1 1 d D U . . .
H33E H 0.809079 0.980315 0.508644 0.055 Uiso 1 1 calc R U . . .
C34E C 0.83683(8) 1.04034(11) 0.51449(7) 0.0531(6) Uani 1 1 d D U . . .
H34E H 0.849342 1.039658 0.494234 0.064 Uiso 1 1 calc R U . . .
C35E C 0.84226(9) 1.07624(11) 0.53590(7) 0.0560(7) Uani 1 1 d D U . . .
H35E H 0.858086 1.100985 0.530468 0.067 Uiso 1 1 calc R U . . .
C36E C 0.82408(8) 1.07543(10) 0.56558(8) 0.0530(6) Uani 1 1 d D U . . .
H36E H 0.828390 1.099914 0.580523 0.064 Uiso 1 1 calc R U . . .
N41E N 0.74618(5) 0.97999(7) 0.58821(5) 0.0362(4) Uani 1 1 d D U . . .
N42E N 0.72034(5) 0.94511(7) 0.58784(5) 0.0372(4) Uani 1 1 d D U . . .
C43E C 0.72446(7) 0.91743(9) 0.56163(6) 0.0430(5) Uani 1 1 d D U . . .
H43E H 0.709505 0.890907 0.556491 0.052 Uiso 1 1 calc R U . . .
C44E C 0.75379(7) 0.93440(9) 0.54405(6) 0.0429(5) Uani 1 1 d D U . . .
H44E H 0.763673 0.922286 0.524587 0.051 Uiso 1 1 calc R U . . .
C45E C 0.76629(6) 0.97383(8) 0.56099(6) 0.0375(4) Uani 1 1 d D U . . .
C46E C 0.69431(6) 0.93636(8) 0.61430(6) 0.0390(5) Uani 1 1 d . U . . .
H46I H 0.668617 0.922544 0.604211 0.047 Uiso 1 1 calc R U . . .
H46J H 0.687386 0.964830 0.624637 0.047 Uiso 1 1 calc R U . . .
C51E C 0.68671(6) 0.84533(8) 0.71768(6) 0.0378(4) Uani 1 1 d D U . . .
C52E C 0.64674(7) 0.85821(9) 0.71745(6) 0.0415(5) Uani 1 1 d D U . . .
H52E H 0.631022 0.847101 0.734096 0.050 Uiso 1 1 calc R U . . .
C53E C 0.62889(7) 0.88779(10) 0.69270(7) 0.0468(6) Uani 1 1 d D U . . .
H53E H 0.601397 0.896737 0.693149 0.056 Uiso 1 1 calc R U . . .
C54E C 0.65020(6) 0.90355(8) 0.66841(6) 0.0387(5) Uani 1 1 d D U . . .
H54E H 0.637579 0.923368 0.651943 0.046 Uiso 1 1 calc R U . . .
C55E C 0.69140(6) 0.89075(8) 0.66727(6) 0.0354(4) Uani 1 1 d D U . . .
C56E C 0.71015(6) 0.86163(8) 0.69238(6) 0.0365(4) Uani 1 1 d D U . . .
C61E C 0.75138(6) 0.84881(9) 0.69143(7) 0.0432(5) Uani 1 1 d D U . . .
H61E H 0.764165 0.829566 0.708229 0.052 Uiso 1 1 calc R U . . .
C62E C 0.77265(7) 0.86407(10) 0.66643(7) 0.0482(6) Uani 1 1 d D U . . .
H62E H 0.800248 0.855492 0.666007 0.058 Uiso 1 1 calc R U . . .
C63E C 0.75399(6) 0.89249(9) 0.64121(7) 0.0444(5) Uani 1 1 d D U . . .
H63E H 0.769167 0.902340 0.623801 0.053 Uiso 1 1 calc R U . . .
C64E C 0.71448(6) 0.90620(8) 0.64128(6) 0.0368(4) Uani 1 1 d D U . . .
N11F N 0.88045(6) 0.46246(7) 0.60728(6) 0.0410(4) Uani 1 1 d D U . . .
C12F C 0.89541(7) 0.46027(8) 0.57744(7) 0.0432(5) Uani 1 1 d D U . . .
C13F C 0.88553(8) 0.42693(10) 0.55426(8) 0.0535(6) Uani 1 1 d D U . . .
H13F H 0.896330 0.426805 0.533216 0.064 Uiso 1 1 calc R U . . .
C14F C 0.85946(9) 0.39369(10) 0.56251(9) 0.0610(8) Uani 1 1 d D U . . .
H14F H 0.852290 0.370185 0.547147 0.073 Uiso 1 1 calc R U . . .
C15F C 0.84398(9) 0.39487(10) 0.59309(9) 0.0612(8) Uani 1 1 d D U . . .
H15F H 0.826141 0.372265 0.599169 0.073 Uiso 1 1 calc R U . . .
C16F C 0.85501(7) 0.42979(9) 0.61482(8) 0.0497(6) Uani 1 1 d D U . . .
H16F H 0.844236 0.430768 0.635857 0.060 Uiso 1 1 calc R U . . .
N21F N 0.93185(5) 0.52795(7) 0.59423(5) 0.0362(4) Uani 1 1 d D U . . .
N22F N 0.96152(6) 0.55323(7) 0.58331(5) 0.0406(4) Uani 1 1 d D U . . .
C23F C 0.97148(8) 0.53807(10) 0.55340(7) 0.0487(6) Uani 1 1 d D U . . .
H23F H 0.990948 0.550814 0.540486 0.058 Uiso 1 1 calc R U . . .
C24F C 0.94849(8) 0.50110(10) 0.54514(7) 0.0494(6) Uani 1 1 d D U . . .
H24F H 0.948875 0.482889 0.525783 0.059 Uiso 1 1 calc R U . . .
C25F C 0.92436(7) 0.49602(8) 0.57134(6) 0.0412(5) Uani 1 1 d D U . . .
C26F C 0.97612(7) 0.59375(8) 0.60001(6) 0.0407(5) Uani 1 1 d . U . . .
H26K H 1.004787 0.598624 0.595930 0.049 Uiso 1 1 calc R U . . .
H26L H 0.975531 0.590248 0.624574 0.049 Uiso 1 1 calc R U . . .
N31F N 1.03463(5) 0.90727(6) 0.55147(5) 0.0349(4) Uani 1 1 d D U . . .
C32F C 1.02010(6) 0.92296(7) 0.57935(5) 0.0339(4) Uani 1 1 d D U . . .
C33F C 1.03377(7) 0.96242(8) 0.59485(6) 0.0381(4) Uani 1 1 d D U . . .
H33F H 1.023036 0.972500 0.614570 0.046 Uiso 1 1 calc R U . . .
C34F C 1.06340(7) 0.98675(8) 0.58090(6) 0.0411(5) Uani 1 1 d D U . . .
H34F H 1.073532 1.013558 0.591176 0.049 Uiso 1 1 calc R U . . .
C35F C 1.07801(7) 0.97149(8) 0.55183(7) 0.0425(5) Uani 1 1 d D U . . .
H35F H 1.098036 0.987765 0.541703 0.051 Uiso 1 1 calc R U . . .
C36F C 1.06268(7) 0.93172(8) 0.53777(6) 0.0400(5) Uani 1 1 d D U . . .
H36F H 1.072420 0.921438 0.517682 0.048 Uiso 1 1 calc R U . . .
N41F N 0.97787(5) 0.85753(6) 0.57661(5) 0.0345(4) Uani 1 1 d D U . . .
N42F N 0.94967(5) 0.83940(7) 0.59455(5) 0.0378(4) Uani 1 1 d D U . . .
C43F C 0.94372(7) 0.86487(9) 0.62135(6) 0.0402(5) Uani 1 1 d D U . . .
H43F H 0.925242 0.858790 0.637343 0.048 Uiso 1 1 calc R U . . .
C44F C 0.96895(7) 0.90102(9) 0.62151(6) 0.0403(5) Uani 1 1 d D U . . .
H44F H 0.971779 0.924672 0.637313 0.048 Uiso 1 1 calc R U . . .
C45F C 0.98973(6) 0.89513(8) 0.59291(5) 0.0356(4) Uani 1 1 d D U . . .
C46F C 0.93001(7) 0.79742(8) 0.58539(6) 0.0392(5) Uani 1 1 d . U . . .
H46K H 0.926702 0.794612 0.560565 0.047 Uiso 1 1 calc R U . . .
H46L H 0.902498 0.797413 0.592965 0.047 Uiso 1 1 calc R U . . .
C51F C 0.95128(6) 0.63417(8) 0.58821(6) 0.0380(5) Uani 1 1 d D U . . .
C52F C 0.91863(7) 0.63000(9) 0.56398(6) 0.0432(5) Uani 1 1 d D U . . .
H52F H 0.911560 0.601682 0.554653 0.052 Uiso 1 1 calc R U . . .
C53F C 0.89535(8) 0.66797(9) 0.55278(7) 0.0469(6) Uani 1 1 d D U . . .
H53F H 0.872332 0.664688 0.536473 0.056 Uiso 1 1 calc R U . . .
C54F C 0.90566(7) 0.70854(8) 0.56509(6) 0.0417(5) Uani 1 1 d D U . . .
H54F H 0.889634 0.733487 0.557472 0.050 Uiso 1 1 calc R U . . .
C55F C 0.94025(6) 0.71461(8) 0.58941(6) 0.0363(4) Uani 1 1 d D U . . .
C56F C 0.96296(6) 0.67679(8) 0.60161(5) 0.0363(4) Uani 1 1 d D U . . .
C61F C 0.99670(6) 0.68306(9) 0.62657(6) 0.0406(5) Uani 1 1 d D U . . .
H61F H 1.011507 0.657981 0.635637 0.049 Uiso 1 1 calc R U . . .
C62F C 1.00805(7) 0.72419(9) 0.63763(6) 0.0437(5) Uani 1 1 d D U . . .
H62F H 1.030461 0.727591 0.654518 0.052 Uiso 1 1 calc R U . . .
C63F C 0.98677(7) 0.76216(9) 0.62422(6) 0.0416(5) Uani 1 1 d D U . . .
H63F H 0.995460 0.790932 0.631607 0.050 Uiso 1 1 calc R U . . .
C64F C 0.95351(6) 0.75740(8) 0.60048(6) 0.0379(4) Uani 1 1 d D U . . .
B11 B 0.63159(11) 0.83476(13) 0.54943(9) 0.0598(8) Uani 1 1 d D U . . .
F12 F 0.66257(7) 0.84173(7) 0.52861(5) 0.0785(6) Uani 1 1 d D U . . .
F13 F 0.59532(7) 0.84278(8) 0.53064(6) 0.0890(7) Uani 1 1 d D U . . .
F14 F 0.63832(8) 0.86035(9) 0.57716(6) 0.0911(7) Uani 1 1 d D U . . .
F15 F 0.63286(7) 0.79036(7) 0.55980(5) 0.0749(5) Uani 1 1 d D U . . .
B21 B 0.67453(8) 0.54507(12) 0.56834(8) 0.0505(7) Uani 1 1 d D U . . .
F22 F 0.69455(6) 0.50497(8) 0.57319(7) 0.0935(8) Uani 1 1 d D U . . .
F23 F 0.70405(5) 0.57868(7) 0.57077(5) 0.0643(5) Uani 1 1 d D U . . .
F24 F 0.64782(4) 0.55114(6) 0.59234(4) 0.0566(4) Uani 1 1 d D U . . .
F25 F 0.65253(5) 0.54630(7) 0.53691(4) 0.0622(4) Uani 1 1 d D U . . .
B31 B 0.48969(9) 0.55831(12) 0.65288(8) 0.0516(7) Uani 1 1 d D U . . .
F32 F 0.45878(8) 0.58271(9) 0.63613(7) 0.1017(8) Uani 1 1 d D U . . .
F33 F 0.52266(5) 0.55565(6) 0.63442(4) 0.0584(4) Uani 1 1 d D U . . .
F34 F 0.50306(5) 0.57796(7) 0.68422(4) 0.0621(4) Uani 1 1 d D U . . .
F35 F 0.47557(6) 0.51536(7) 0.65744(5) 0.0695(5) Uani 1 1 d D U . . .
B41 B 0.93511(8) 0.40414(10) 0.47006(8) 0.0440(6) Uani 1 1 d D U . . .
F42 F 0.97316(5) 0.39593(7) 0.48685(5) 0.0667(5) Uani 1 1 d D U . . .
F43 F 0.92693(6) 0.44862(7) 0.47132(6) 0.0741(5) Uani 1 1 d D U . . .
F44 F 0.90564(6) 0.38014(8) 0.48416(6) 0.0818(6) Uani 1 1 d D U . . .
F45 F 0.93451(5) 0.39015(6) 0.43677(4) 0.0589(4) Uani 1 1 d D U . . .
B51 B 0.94320(12) 0.5340(2) 0.78299(15) 0.0512(14) Uani 0.5 1 d D U P . .
F52 F 0.93435(15) 0.5737(2) 0.76783(15) 0.1106(18) Uani 0.5 1 d D U P . .
F53 F 0.95045(11) 0.54732(14) 0.81732(9) 0.0675(10) Uani 0.5 1 d D U P . .
F54 F 0.97651(11) 0.5163(2) 0.77375(13) 0.0998(18) Uani 0.5 1 d D U P . .
F55 F 0.91096(11) 0.50703(18) 0.78090(15) 0.0940(15) Uani 0.5 1 d D U P . .
B61 B 0.6924(5) 0.4404(6) 0.7065(5) 0.094(3) Uani 0.162(3) 1 d D U P A 2
F62 F 0.7025(5) 0.4058(6) 0.6847(4) 0.117(3) Uani 0.162(3) 1 d D U P A 2
F63 F 0.6632(3) 0.4706(3) 0.6917(2) 0.057(2) Uani 0.162(3) 1 d D U P A 2
F64 F 0.7320(3) 0.4370(6) 0.7196(3) 0.068(3) Uani 0.162(3) 1 d D U P A 2
F65 F 0.6732(6) 0.4175(7) 0.7310(4) 0.119(4) Uani 0.162(3) 1 d D U P A 2
B61A B 0.7234(4) 0.4416(5) 0.7114(3) 0.091(3) Uani 0.338(3) 1 d D U P A 1
F62A F 0.6868(3) 0.4225(4) 0.7198(2) 0.120(2) Uani 0.338(3) 1 d D U P A 1
F63A F 0.7548(2) 0.4233(2) 0.72564(16) 0.0778(17) Uani 0.338(3) 1 d D U P A 1
F64A F 0.7193(2) 0.4829(3) 0.72023(16) 0.0930(19) Uani 0.338(3) 1 d D U P A 1
F65A F 0.7247(2) 0.4446(3) 0.67660(17) 0.100(2) Uani 0.338(3) 1 d D U P A 1
B71 B 0.79480(19) 0.7604(2) 0.81289(19) 0.106(2) Uani 0.75 1 d D U P . .
F72 F 0.75426(10) 0.76784(12) 0.81751(12) 0.1231(15) Uani 0.75 1 d D U P . .
F73 F 0.80754(9) 0.72562(10) 0.83303(9) 0.0970(11) Uani 0.75 1 d D U P . .
F74 F 0.81854(14) 0.79706(13) 0.82173(12) 0.156(2) Uani 0.75 1 d D U P . .
F75 F 0.79339(13) 0.75113(15) 0.77829(11) 0.1304(15) Uani 0.75 1 d D U P . .
B81 B 0.8553(3) 0.7715(3) 0.6613(2) 0.051(2) Uani 0.440(8) 1 d D U P B 1
F82 F 0.8563(4) 0.8073(4) 0.6413(4) 0.121(5) Uani 0.440(8) 1 d D U P B 1
F83 F 0.8926(2) 0.7590(3) 0.6771(2) 0.090(2) Uani 0.440(8) 1 d D U P B 1
F84 F 0.83142(17) 0.7385(2) 0.6455(2) 0.113(3) Uani 0.440(8) 1 d D U P B 1
F85 F 0.8330(2) 0.7816(3) 0.68745(17) 0.094(2) Uani 0.440(8) 1 d D U P B 1
B81A B 0.8565(3) 0.7736(4) 0.6506(4) 0.100(4) Uani 0.560(8) 1 d D U P B 2
F83A F 0.8926(3) 0.7515(3) 0.6569(4) 0.187(5) Uani 0.560(8) 1 d D U P B 2
F82A F 0.8509(2) 0.7643(3) 0.6175(3) 0.211(5) Uani 0.560(8) 1 d D U P B 2
F84A F 0.8259(2) 0.7632(3) 0.6678(3) 0.163(4) Uani 0.560(8) 1 d D U P B 2
F85A F 0.8639(3) 0.8166(3) 0.6524(3) 0.086(2) Uani 0.560(8) 1 d D U P B 2
B91 B 0.4919(3) 0.8205(2) 0.74282(17) 0.065(2) Uani 0.5 1 d D U P . .
F92 F 0.53053(7) 0.84445(7) 0.73968(5) 0.0717(5) Uani 1 1 d D U . . .
F93 F 0.500000 0.77890(11) 0.750000 0.1205(16) Uani 1 2 d DS TU P . .
F94 F 0.47070(11) 0.81388(14) 0.71140(10) 0.0725(11) Uani 0.5 1 d D U P . .
O11S O 0.77684(16) 0.75299(17) 0.58051(12) 0.1181(17) Uani 0.75 1 d D U P C -2
C12S C 0.7619(2) 0.7957(2) 0.57281(13) 0.0908(18) Uani 0.75 1 d D U P C -2
H12A H 0.759246 0.811926 0.593711 0.136 Uiso 0.75 1 calc R U P C -2
H12B H 0.735163 0.793614 0.559535 0.136 Uiso 0.75 1 calc R U P C -2
H12C H 0.780783 0.811540 0.559800 0.136 Uiso 0.75 1 calc R U P C -2
O21S O 0.65241(8) 0.70057(9) 0.48679(6) 0.0515(6) Uani 0.75 1 d D U P D -1
C22S C 0.67424(11) 0.73801(14) 0.49719(11) 0.0553(9) Uani 0.75 1 d D U P D -1
H22A H 0.686882 0.733836 0.520340 0.083 Uiso 0.75 1 calc R U P D -1
H22B H 0.655901 0.763641 0.496257 0.083 Uiso 0.75 1 calc R U P D -1
H22C H 0.695464 0.743170 0.482365 0.083 Uiso 0.75 1 calc R U P D -1
O31S O 0.70812(14) 0.63529(13) 0.51435(8) 0.0802(12) Uani 0.65 1 d D U P E -2
C32S C 0.74869(17) 0.6529(2) 0.52166(19) 0.0915(19) Uani 0.65 1 d D U P E -2
H32A H 0.766957 0.629465 0.531364 0.137 Uiso 0.65 1 calc R U P E -2
H32B H 0.748401 0.677375 0.537757 0.137 Uiso 0.65 1 calc R U P E -2
H32C H 0.758293 0.663767 0.500844 0.137 Uiso 0.65 1 calc R U P E -2
O41S O 0.75075(17) 0.6743(2) 0.55199(14) 0.0534(12) Uani 0.35 1 d D U P F -1
C41S C 0.7812(3) 0.6689(4) 0.5296(3) 0.068(2) Uani 0.35 1 d D U P F -1
H41A H 0.807947 0.665508 0.542759 0.102 Uiso 0.35 1 calc R U P F -1
H41B H 0.781537 0.695104 0.515133 0.102 Uiso 0.35 1 calc R U P F -1
H41C H 0.775166 0.642480 0.515722 0.102 Uiso 0.35 1 calc R U P F -1
C26G C 0.6460(4) 0.4720(4) 0.6540(2) 0.141(4) Uani 0.5 1 d D U P G 1
H26M H 0.672306 0.476187 0.667633 0.211 Uiso 0.5 1 calc R U P G 1
H26N H 0.641990 0.495681 0.637143 0.211 Uiso 0.5 1 calc R U P G 1
H26O H 0.645740 0.443180 0.642652 0.211 Uiso 0.5 1 calc R U P G 1
O16G O 0.48204(17) 0.42204(19) 0.70631(13) 0.183(4) Uani 0.5 1 d G U P G 1
C11G C 0.45426(19) 0.3890(2) 0.71124(12) 0.130(3) Uani 0.5 1 d G U P G 1
C12G C 0.4671(2) 0.3440(2) 0.70789(15) 0.181(5) Uani 0.5 1 d G U P G 1
H12G H 0.448602 0.320569 0.710875 0.217 Uiso 0.5 1 calc R U P G 1
C13G C 0.5050(2) 0.33422(18) 0.70057(17) 0.170(5) Uani 0.5 1 d G U P G 1
H13G H 0.513009 0.304101 0.698845 0.204 Uiso 0.5 1 calc R U P G 1
C21G C 0.5733(2) 0.3623(2) 0.68683(19) 0.191(6) Uani 0.5 1 d G U P G 1
H21G H 0.583252 0.332934 0.685028 0.229 Uiso 0.5 1 calc R U P G 1
C22G C 0.59779(19) 0.3974(3) 0.6811(2) 0.221(8) Uani 0.5 1 d G U P G 1
H22G H 0.624466 0.392356 0.675200 0.265 Uiso 0.5 1 calc R U P G 1
C23G C 0.58339(18) 0.4408(2) 0.6840(2) 0.256(8) Uani 0.5 1 d G U P G 1
C24G C 0.54448(18) 0.4490(2) 0.69269(18) 0.176(5) Uani 0.5 1 d G U P G 1
H24G H 0.534752 0.478398 0.694955 0.212 Uiso 0.5 1 calc R U P G 1
C15G C 0.52046(17) 0.41233(18) 0.69790(11) 0.178(5) Uani 0.5 1 d G U P G 1
C14G C 0.5333(2) 0.36889(19) 0.69540(13) 0.195(6) Uani 0.5 1 d G U P G 1
O17G O 0.42137(19) 0.4017(2) 0.71822(17) 0.227(6) Uani 0.5 1 d G U P G 1
O25G O 0.6100(2) 0.4737(3) 0.6780(3) 0.289(8) Uani 0.5 1 d DG U P G 1

loop_
_atom_site_aniso_label
_atom_site_aniso_U_11
_atom_site_aniso_U_22
_atom_site_aniso_U_33
_atom_site_aniso_U_23
_atom_site_aniso_U_13
_atom_site_aniso_U_12
Co1 0.02931(12) 0.04294(18) 0.02981(14) 0.00640(12) 0.00532(10) 0.00509(10)
Co2 0.03019(13) 0.03376(16) 0.03733(15) 0.00422(12) 0.00428(11) 0.00481(10)
Co3 0.03442(14) 0.0462(2) 0.03528(16) -0.01080(13) 0.00636(11) -0.00637(12)
Co4 0.03501(14) 0.03151(16) 0.03264(14) 0.00048(11) 0.00103(11) 0.00331(10)
N11A 0.0332(8) 0.0467(11) 0.0330(9) 0.0040(8) 0.0043(7) 0.0091(7)
C12A 0.0403(10) 0.0380(12) 0.0325(10) 0.0026(9) 0.0044(8) 0.0084(8)
C13A 0.0527(12) 0.0459(14) 0.0353(11) 0.0046(10) 0.0027(10) 0.0129(10)
C14A 0.0566(14) 0.0590(17) 0.0421(13) 0.0017(12) -0.0055(11) 0.0248(12)
C15A 0.0430(12) 0.0628(18) 0.0468(13) -0.0027(12) 0.0012(10) 0.0231(11)
C16A 0.0365(10) 0.0609(17) 0.0387(11) 0.0006(11) 0.0068(9) 0.0152(10)
N21A 0.0305(7) 0.0354(10) 0.0328(8) 0.0024(7) 0.0072(6) 0.0039(6)
N22A 0.0325(8) 0.0380(10) 0.0374(9) 0.0047(8) 0.0115(7) 0.0044(7)
C23A 0.0411(10) 0.0476(14) 0.0417(12) 0.0074(10) 0.0133(9) 0.0011(9)
C24A 0.0482(11) 0.0453(14) 0.0376(11) 0.0092(10) 0.0120(9) 0.0063(10)
C25A 0.0397(10) 0.0346(11) 0.0320(10) 0.0042(8) 0.0076(8) 0.0058(8)
C26A 0.0291(8) 0.0384(12) 0.0387(11) 0.0004(9) 0.0055(8) 0.0025(7)
N31A 0.0340(8) 0.0487(12) 0.0568(12) 0.0167(10) 0.0083(8) 0.0098(8)
C32A 0.0369(10) 0.0506(15) 0.0547(14) 0.0170(12) 0.0056(10) 0.0105(9)
C33A 0.0467(14) 0.080(2) 0.088(2) 0.044(2) 0.0130(14) 0.0205(14)
C34A 0.0461(15) 0.109(3) 0.122(3) 0.065(3) 0.0232(18) 0.0330(17)
C35A 0.0404(13) 0.106(3) 0.111(3) 0.053(3) 0.0219(16) 0.0298(16)
C36A 0.0386(12) 0.075(2) 0.0730(19) 0.0277(16) 0.0144(12) 0.0174(12)
N41A 0.0337(8) 0.0390(11) 0.0408(10) 0.0066(8) 0.0058(7) 0.0046(7)
N42A 0.0356(8) 0.0320(10) 0.0399(9) 0.0015(8) 0.0096(7) 0.0032(7)
C43A 0.0470(11) 0.0380(13) 0.0388(11) 0.0053(9) 0.0118(9) 0.0025(9)
C44A 0.0481(12) 0.0400(13) 0.0438(12) 0.0098(10) 0.0072(10) 0.0074(9)
C45A 0.0383(10) 0.0391(12) 0.0432(12) 0.0079(10) 0.0052(9) 0.0073(8)
C46A 0.0312(9) 0.0377(12) 0.0437(11) 0.0006(9) 0.0054(8) 0.0010(8)
C51A 0.0272(8) 0.0371(11) 0.0349(10) -0.0001(8) 0.0083(7) 0.0008(7)
C52A 0.0282(8) 0.0452(13) 0.0400(11) -0.0042(10) 0.0035(8) 0.0042(8)
C53A 0.0277(8) 0.0491(14) 0.0465(12) -0.0072(10) 0.0017(8) 0.0017(8)
C54A 0.0306(9) 0.0417(13) 0.0445(12) -0.0059(10) 0.0054(8) 0.0001(8)
C55A 0.0285(8) 0.0376(11) 0.0339(10) -0.0016(8) 0.0066(7) 0.0012(7)
C56A 0.0271(8) 0.0379(11) 0.0331(9) -0.0014(8) 0.0070(7) 0.0003(7)
C61A 0.0309(8) 0.0386(12) 0.0359(10) -0.0029(9) 0.0049(7) -0.0016(8)
C62A 0.0299(8) 0.0449(13) 0.0387(11) -0.0020(9) 0.0026(8) 0.0011(8)
C63A 0.0324(9) 0.0400(12) 0.0363(10) 0.0005(9) 0.0052(8) 0.0041(8)
C64A 0.0303(8) 0.0373(11) 0.0354(10) -0.0002(9) 0.0087(7) 0.0017(7)
N11B 0.0358(8) 0.0463(11) 0.0339(9) 0.0011(8) 0.0042(7) -0.0008(7)
C12B 0.0430(10) 0.0400(12) 0.0316(10) 0.0003(9) 0.0085(8) -0.0025(9)
C13B 0.0585(14) 0.0473(15) 0.0410(12) -0.0060(11) 0.0143(11) -0.0102(11)
C14B 0.0677(17) 0.0652(19) 0.0518(15) -0.0161(14) 0.0163(13) -0.0284(14)
C15B 0.0535(14) 0.085(2) 0.0426(13) -0.0044(14) 0.0009(11) -0.0237(14)
C16B 0.0425(11) 0.0682(18) 0.0407(12) 0.0028(12) -0.0011(10) -0.0069(11)
N21B 0.0302(7) 0.0358(10) 0.0332(8) -0.0007(7) 0.0018(6) 0.0058(6)
N22B 0.0309(7) 0.0430(11) 0.0354(9) -0.0031(8) 0.0001(7) 0.0083(7)
C23B 0.0419(11) 0.0495(14) 0.0386(11) 0.0042(10) 0.0044(9) 0.0191(10)
C24B 0.0497(12) 0.0380(12) 0.0394(11) 0.0017(10) 0.0132(9) 0.0136(9)
C25B 0.0387(9) 0.0362(11) 0.0313(9) -0.0006(8) 0.0074(8) 0.0033(8)
C26B 0.0312(9) 0.0504(14) 0.0362(10) -0.0046(10) 0.0018(8) 0.0026(8)
N31B 0.0436(9) 0.0476(12) 0.0408(10) -0.0129(9) 0.0065(8) -0.0057(8)
C32B 0.0612(14) 0.0493(15) 0.0387(12) -0.0114(11) 0.0014(11) -0.0113(11)
C33B 0.085(2) 0.0514(17) 0.0452(14) -0.0076(13) -0.0073(14) -0.0155(14)
C34B 0.085(2) 0.0599(19) 0.0506(16) -0.0137(14) -0.0032(14) -0.0259(16)
C35B 0.0579(15) 0.0619(18) 0.0469(14) -0.0173(13) 0.0045(12) -0.0174(12)
C36B 0.0454(12) 0.0577(16) 0.0462(13) -0.0168(12) 0.0046(10) -0.0095(11)
N41B 0.0449(10) 0.0460(12) 0.0361(9) -0.0085(9) 0.0025(8) -0.0053(8)
N42B 0.0452(10) 0.0486(13) 0.0432(11) -0.0119(9) 0.0004(8) 0.0012(8)
C43B 0.0659(17) 0.0569(18) 0.0593(17) -0.0095(14) -0.0126(14) 0.0070(13)
C44B 0.079(2) 0.0503(18) 0.0636(18) -0.0185(14) -0.0165(15) 0.0088(14)
C45B 0.0604(14) 0.0477(15) 0.0435(13) -0.0111(11) 0.0003(11) -0.0028(11)
C46B 0.0420(11) 0.0492(14) 0.0385(11) -0.0101(10) -0.0007(9) -0.0040(9)
C51B 0.0299(9) 0.0463(13) 0.0347(10) -0.0021(9) 0.0000(7) 0.0041(8)
C52B 0.0399(10) 0.0395(13) 0.0378(11) -0.0053(9) 0.0012(8) -0.0009(8)
C53B 0.0421(11) 0.0451(14) 0.0396(11) -0.0010(10) 0.0023(9) -0.0055(9)
C54B 0.0392(10) 0.0460(14) 0.0373(11) -0.0048(10) 0.0022(9) -0.0013(9)
C55B 0.0323(9) 0.0431(13) 0.0360(10) -0.0021(9) -0.0004(8) 0.0020(8)
C56B 0.0309(9) 0.0444(13) 0.0360(10) -0.0019(9) -0.0006(8) 0.0005(8)
C61B 0.0375(10) 0.0581(16) 0.0403(12) -0.0008(11) 0.0010(9) -0.0069(10)
C62B 0.0476(12) 0.0574(17) 0.0463(13) -0.0014(12) 0.0008(10) -0.0150(11)
C63B 0.0498(12) 0.0489(15) 0.0451(13) -0.0048(11) -0.0021(10) -0.0107(10)
C64B 0.0389(10) 0.0490(14) 0.0375(11) -0.0048(10) -0.0012(9) -0.0018(9)
N11C 0.0363(8) 0.0485(12) 0.0346(9) -0.0104(8) 0.0041(7) -0.0020(8)
C12C 0.0382(10) 0.0443(13) 0.0385(11) -0.0099(10) 0.0052(8) -0.0008(9)
C13C 0.0493(12) 0.0460(14) 0.0388(11) -0.0053(10) 0.0064(10) -0.0001(10)
C14C 0.0474(12) 0.0575(16) 0.0412(12) -0.0081(11) 0.0141(10) -0.0071(11)
C15C 0.0396(11) 0.0579(16) 0.0448(13) -0.0079(11) 0.0103(9) -0.0014(10)
C16C 0.0361(10) 0.0557(15) 0.0374(11) -0.0115(10) 0.0053(8) -0.0012(9)
N21C 0.0324(8) 0.0490(12) 0.0436(10) -0.0144(9) 0.0047(7) -0.0021(7)
N22C 0.0302(8) 0.0731(16) 0.0481(11) -0.0186(11) 0.0011(8) 0.0026(9)
C23C 0.0429(12) 0.088(2) 0.0536(15) -0.0145(15) -0.0028(11) 0.0116(13)
C24C 0.0497(13) 0.070(2) 0.0439(13) -0.0067(13) 0.0023(11) 0.0110(12)
C25C 0.0399(10) 0.0501(15) 0.0422(12) -0.0118(11) 0.0045(9) 0.0000(9)
C26C 0.0334(10) 0.0647(18) 0.0553(15) -0.0234(13) 0.0087(10) -0.0067(10)
N31C 0.0384(8) 0.0342(10) 0.0402(9) -0.0017(8) 0.0045(7) 0.0035(7)
C32C 0.0387(10) 0.0384(12) 0.0365(10) -0.0023(9) 0.0050(8) -0.0024(8)
C33C 0.0437(11) 0.0543(16) 0.0388(11) -0.0005(11) 0.0071(9) -0.0035(10)
C34C 0.0460(12) 0.0601(17) 0.0532(14) -0.0058(13) 0.0182(11) -0.0015(11)
C35C 0.0417(12) 0.0557(17) 0.0625(16) -0.0068(13) 0.0140(11) 0.0050(11)
C36C 0.0418(11) 0.0414(13) 0.0503(13) -0.0007(11) 0.0062(10) 0.0058(9)
N41C 0.0342(8) 0.0338(10) 0.0347(9) -0.0005(7) 0.0010(7) 0.0016(6)
N42C 0.0367(8) 0.0345(10) 0.0350(9) 0.0005(7) 0.0018(7) 0.0039(7)
C43C 0.0432(10) 0.0365(12) 0.0376(11) 0.0046(9) -0.0022(9) 0.0002(9)
C44C 0.0416(10) 0.0409(13) 0.0344(10) 0.0041(9) 0.0006(8) -0.0041(9)
C45C 0.0378(9) 0.0353(12) 0.0338(10) -0.0012(9) 0.0013(8) -0.0014(8)
C46C 0.0365(9) 0.0349(11) 0.0393(11) 0.0025(9) 0.0052(8) -0.0007(8)
C51C 0.0304(9) 0.0508(14) 0.0456(12) -0.0093(11) 0.0037(8) 0.0003(8)
C52C 0.0340(10) 0.0573(16) 0.0485(13) -0.0097(12) 0.0101(9) -0.0022(9)
C53C 0.0372(10) 0.0477(14) 0.0556(14) -0.0053(12) 0.0118(10) -0.0063(9)
C54C 0.0351(9) 0.0400(13) 0.0467(12) -0.0058(10) 0.0064(9) -0.0015(8)
C55C 0.0321(9) 0.0353(11) 0.0416(11) -0.0014(9) 0.0024(8) 0.0015(8)
C56C 0.0292(8) 0.0386(12) 0.0467(12) -0.0066(10) 0.0015(8) 0.0013(8)
C61C 0.0324(9) 0.0394(13) 0.0524(13) -0.0093(10) 0.0010(9) 0.0005(8)
C62C 0.0377(10) 0.0332(12) 0.0526(13) -0.0007(10) 0.0020(9) -0.0033(8)
C63C 0.0356(9) 0.0390(12) 0.0427(12) 0.0013(10) 0.0001(8) 0.0008(8)
C64C 0.0324(9) 0.0336(11) 0.0397(11) 0.0011(9) 0.0015(8) 0.0041(7)
N11D 0.0392(9) 0.0414(11) 0.0395(10) 0.0033(8) -0.0003(7) 0.0029(7)
C12D 0.0376(10) 0.0430(13) 0.0430(12) 0.0082(10) 0.0045(9) 0.0079(9)
C13D 0.0427(11) 0.0488(15) 0.0567(15) 0.0158(12) 0.0007(10) 0.0089(10)
C14D 0.0436(12) 0.0618(18) 0.0654(18) 0.0200(14) -0.0112(12) 0.0069(11)
C15D 0.0444(13) 0.0690(19) 0.0622(17) 0.0129(15) -0.0153(12) 0.0012(12)
C16D 0.0433(12) 0.0553(16) 0.0500(14) 0.0067(12) -0.0076(10) 0.0010(10)
N21D 0.0392(8) 0.0339(10) 0.0354(9) -0.0004(8) 0.0005(7) 0.0035(7)
N22D 0.0474(9) 0.0312(10) 0.0340(9) -0.0024(7) 0.0014(7) 0.0017(7)
C23D 0.0537(12) 0.0322(12) 0.0418(12) -0.0005(10) 0.0110(10) 0.0028(9)
C24D 0.0510(12) 0.0354(12) 0.0430(12) 0.0054(10) 0.0102(10) 0.0100(9)
C25D 0.0391(10) 0.0363(12) 0.0378(11) 0.0049(9) 0.0050(8) 0.0070(8)
C26D 0.0406(10) 0.0363(12) 0.0343(10) -0.0013(9) 0.0023(8) 0.0012(8)
N31D 0.0303(7) 0.0442(11) 0.0327(8) 0.0083(8) 0.0031(6) 0.0009(7)
C32D 0.0334(9) 0.0408(12) 0.0350(10) 0.0092(9) 0.0059(8) 0.0006(8)
C33D 0.0388(10) 0.0455(14) 0.0390(11) 0.0100(10) 0.0055(9) 0.0044(9)
C34D 0.0382(10) 0.0507(14) 0.0415(12) 0.0168(11) 0.0014(9) 0.0057(9)
C35D 0.0340(10) 0.0557(15) 0.0391(11) 0.0090(11) -0.0020(8) 0.0034(9)
C36D 0.0366(10) 0.0478(14) 0.0346(10) 0.0060(10) -0.0015(8) 0.0012(9)
N41D 0.0320(8) 0.0459(11) 0.0311(8) 0.0045(8) 0.0040(6) -0.0028(7)
N42D 0.0337(8) 0.0514(12) 0.0345(9) 0.0051(8) 0.0012(7) -0.0042(7)
C43D 0.0441(11) 0.0504(15) 0.0446(12) 0.0011(11) 0.0023(10) -0.0092(10)
C44D 0.0470(11) 0.0445(14) 0.0418(12) 0.0047(10) 0.0052(9) -0.0021(10)
C45D 0.0350(9) 0.0460(13) 0.0328(10) 0.0048(9) 0.0055(8) 0.0000(8)
C46D 0.0309(9) 0.0576(15) 0.0340(10) 0.0048(10) -0.0008(8) -0.0020(9)
C51D 0.0359(9) 0.0362(12) 0.0347(10) -0.0034(9) 0.0023(8) 0.0000(8)
C52D 0.0384(10) 0.0440(13) 0.0386(11) -0.0056(10) 0.0025(8) 0.0051(9)
C53D 0.0364(10) 0.0547(15) 0.0393(11) -0.0051(11) 0.0045(9) 0.0069(9)
C54D 0.0345(9) 0.0540(15) 0.0361(11) -0.0026(10) 0.0061(8) 0.0040(9)
C55D 0.0306(8) 0.0434(13) 0.0345(10) -0.0030(9) -0.0001(7) -0.0005(8)
C56D 0.0327(9) 0.0365(11) 0.0347(10) -0.0050(9) 0.0024(7) 0.0002(7)
C61D 0.0346(9) 0.0433(13) 0.0360(10) -0.0035(9) 0.0056(8) -0.0005(8)
C62D 0.0313(9) 0.0508(14) 0.0420(11) -0.0007(10) 0.0050(8) 0.0034(9)
C63D 0.0319(9) 0.0504(14) 0.0380(11) 0.0006(10) -0.0001(8) 0.0014(8)
C64D 0.0305(9) 0.0466(13) 0.0350(10) -0.0010(9) -0.0003(8) -0.0020(8)
N11E 0.0357(8) 0.0587(13) 0.0349(9) 0.0100(9) 0.0098(7) 0.0067(8)
C12E 0.0429(11) 0.0600(16) 0.0339(11) 0.0136(10) 0.0125(9) 0.0147(10)
C13E 0.0560(15) 0.085(2) 0.0450(14) 0.0109(14) 0.0220(12) 0.0190(14)
C14E 0.0532(15) 0.099(3) 0.0610(18) 0.0161(17) 0.0311(14) 0.0040(15)
C15E 0.0442(13) 0.107(3) 0.0537(16) 0.0110(17) 0.0181(12) -0.0149(15)
C16E 0.0377(11) 0.083(2) 0.0432(13) 0.0117(13) 0.0095(10) -0.0066(12)
N21E 0.0386(8) 0.0431(11) 0.0342(9) 0.0045(8) 0.0069(7) 0.0095(7)
N22E 0.0471(10) 0.0451(12) 0.0379(10) -0.0007(9) 0.0059(8) 0.0094(8)
C23E 0.0737(17) 0.0503(16) 0.0383(12) -0.0049(11) 0.0060(12) 0.0141(13)
C24E 0.0773(18) 0.0528(16) 0.0377(12) 0.0014(11) 0.0174(12) 0.0188(13)
C25E 0.0515(12) 0.0524(15) 0.0323(10) 0.0069(10) 0.0110(9) 0.0193(10)
C26E 0.0407(10) 0.0412(13) 0.0418(12) 0.0012(10) 0.0025(9) 0.0069(9)
N31E 0.0403(9) 0.0490(12) 0.0411(10) -0.0068(9) 0.0099(8) -0.0099(8)
C32E 0.0352(9) 0.0457(13) 0.0376(11) -0.0041(10) 0.0074(8) -0.0045(8)
C33E 0.0425(11) 0.0550(16) 0.0407(12) -0.0062(11) 0.0116(9) -0.0013(10)
C34E 0.0461(12) 0.0689(19) 0.0468(14) -0.0001(13) 0.0166(11) -0.0060(12)
C35E 0.0556(14) 0.0607(18) 0.0549(15) -0.0001(13) 0.0198(12) -0.0176(12)
C36E 0.0517(13) 0.0502(16) 0.0592(16) -0.0095(13) 0.0157(12) -0.0183(11)
N41E 0.0355(8) 0.0389(10) 0.0349(9) -0.0045(8) 0.0068(7) -0.0052(7)
N42E 0.0362(8) 0.0390(11) 0.0366(9) -0.0042(8) 0.0054(7) -0.0069(7)
C43E 0.0434(11) 0.0411(13) 0.0439(12) -0.0110(10) 0.0030(9) -0.0048(9)
C44E 0.0436(11) 0.0484(14) 0.0364(11) -0.0105(10) 0.0039(9) -0.0018(9)
C45E 0.0367(9) 0.0415(12) 0.0348(10) -0.0060(9) 0.0055(8) -0.0037(8)
C46E 0.0337(9) 0.0417(13) 0.0420(11) -0.0031(10) 0.0065(8) -0.0041(8)
C51E 0.0387(10) 0.0350(12) 0.0396(11) -0.0052(9) 0.0046(8) 0.0050(8)
C52E 0.0392(10) 0.0460(14) 0.0408(11) 0.0011(10) 0.0110(9) 0.0083(9)
C53E 0.0349(10) 0.0567(16) 0.0503(13) 0.0069(12) 0.0116(9) 0.0132(10)
C54E 0.0330(9) 0.0401(12) 0.0436(11) -0.0001(10) 0.0066(8) 0.0066(8)
C55E 0.0309(8) 0.0353(11) 0.0399(11) -0.0038(9) 0.0039(8) -0.0013(7)
C56E 0.0325(9) 0.0369(12) 0.0398(11) -0.0063(9) 0.0023(8) 0.0005(8)
C61E 0.0328(9) 0.0469(14) 0.0496(13) 0.0029(11) 0.0035(9) 0.0027(9)
C62E 0.0283(9) 0.0549(16) 0.0616(15) 0.0039(12) 0.0068(9) 0.0034(9)
C63E 0.0317(9) 0.0486(14) 0.0538(14) -0.0022(11) 0.0094(9) -0.0034(9)
C64E 0.0321(9) 0.0371(12) 0.0414(11) -0.0042(9) 0.0047(8) -0.0043(8)
N11F 0.0360(8) 0.0359(11) 0.0512(11) -0.0035(9) 0.0055(8) 0.0048(7)
C12F 0.0402(10) 0.0372(13) 0.0519(13) -0.0045(10) 0.0036(9) 0.0110(9)
C13F 0.0518(13) 0.0482(15) 0.0592(16) -0.0126(13) 0.0014(12) 0.0132(11)
C14F 0.0540(14) 0.0468(16) 0.080(2) -0.0219(15) -0.0026(14) 0.0049(11)
C15F 0.0528(14) 0.0407(15) 0.090(2) -0.0105(15) 0.0067(14) -0.0012(11)
C16F 0.0438(12) 0.0383(13) 0.0675(17) -0.0029(12) 0.0084(11) -0.0002(9)
N21F 0.0343(8) 0.0357(10) 0.0394(9) 0.0043(8) 0.0078(7) 0.0055(7)
N22F 0.0372(8) 0.0438(11) 0.0422(10) 0.0047(9) 0.0097(8) 0.0055(7)
C23F 0.0500(12) 0.0547(16) 0.0444(13) 0.0045(11) 0.0183(11) 0.0100(11)
C24F 0.0516(13) 0.0542(16) 0.0439(13) -0.0055(12) 0.0119(10) 0.0125(11)
C25F 0.0382(10) 0.0405(13) 0.0452(12) 0.0008(10) 0.0058(9) 0.0116(9)
C26F 0.0341(9) 0.0429(13) 0.0454(12) 0.0067(10) 0.0059(9) -0.0003(8)
N31F 0.0367(8) 0.0322(10) 0.0356(9) 0.0019(7) 0.0023(7) 0.0007(7)
C32F 0.0344(9) 0.0330(11) 0.0340(10) 0.0010(8) 0.0020(7) 0.0033(7)
C33F 0.0402(10) 0.0360(12) 0.0375(11) 0.0001(9) 0.0020(8) 0.0014(8)
C34F 0.0451(11) 0.0322(12) 0.0448(12) 0.0007(9) -0.0002(9) -0.0033(9)
C35F 0.0403(10) 0.0403(13) 0.0467(13) 0.0032(10) 0.0037(9) -0.0046(9)
C36F 0.0397(10) 0.0411(13) 0.0395(11) 0.0023(10) 0.0060(9) -0.0004(9)
N41F 0.0374(8) 0.0332(10) 0.0328(8) 0.0007(7) 0.0032(7) -0.0003(7)
N42F 0.0377(8) 0.0373(10) 0.0383(9) 0.0015(8) 0.0044(7) -0.0039(7)
C43F 0.0382(10) 0.0468(14) 0.0358(10) 0.0006(10) 0.0049(8) -0.0015(9)
C44F 0.0413(10) 0.0428(13) 0.0367(11) -0.0047(10) 0.0039(8) -0.0016(9)
C45F 0.0360(9) 0.0359(11) 0.0345(10) -0.0005(9) 0.0023(8) 0.0024(8)
C46F 0.0413(10) 0.0348(12) 0.0402(11) 0.0028(9) -0.0006(9) -0.0059(8)
C51F 0.0357(9) 0.0402(12) 0.0384(11) 0.0078(9) 0.0052(8) -0.0014(8)
C52F 0.0446(11) 0.0388(13) 0.0441(12) 0.0031(10) -0.0038(9) -0.0036(9)
C53F 0.0456(12) 0.0416(13) 0.0497(14) 0.0049(11) -0.0111(10) -0.0030(9)
C54F 0.0414(11) 0.0391(13) 0.0422(12) 0.0066(10) -0.0067(9) -0.0015(9)
C55F 0.0361(9) 0.0389(12) 0.0331(10) 0.0050(9) 0.0004(8) -0.0026(8)
C56F 0.0343(9) 0.0406(12) 0.0336(10) 0.0076(9) 0.0028(8) -0.0040(8)
C61F 0.0353(9) 0.0475(13) 0.0380(11) 0.0125(10) -0.0003(8) -0.0016(9)
C62F 0.0380(10) 0.0520(14) 0.0392(11) 0.0091(10) -0.0043(9) -0.0045(9)
C63F 0.0426(11) 0.0411(13) 0.0401(11) 0.0019(10) 0.0003(9) -0.0061(9)
C64F 0.0382(10) 0.0394(12) 0.0358(10) 0.0049(9) 0.0019(8) -0.0034(8)
B11 0.0666(19) 0.063(2) 0.0469(16) 0.0093(15) -0.0066(14) -0.0205(16)
F12 0.0979(14) 0.0717(14) 0.0686(12) -0.0112(10) 0.0209(11) -0.0241(11)
F13 0.0835(14) 0.0801(16) 0.0957(17) -0.0095(12) -0.0238(12) -0.0008(11)
F14 0.1089(17) 0.1005(18) 0.0651(12) -0.0297(12) 0.0154(12) -0.0458(14)
F15 0.0922(14) 0.0625(12) 0.0684(12) 0.0104(10) 0.0018(10) -0.0064(10)
B21 0.0359(12) 0.0589(19) 0.0557(16) -0.0055(14) 0.0004(11) 0.0095(11)
F22 0.0627(11) 0.0714(14) 0.147(2) 0.0183(14) 0.0155(13) 0.0278(10)
F23 0.0394(7) 0.0859(13) 0.0665(11) -0.0084(10) 0.0004(7) -0.0050(7)
F24 0.0439(7) 0.0760(12) 0.0493(9) -0.0035(8) 0.0031(6) -0.0008(7)
F25 0.0490(8) 0.0856(13) 0.0507(9) -0.0168(9) 0.0003(7) 0.0035(8)
B31 0.0455(13) 0.064(2) 0.0448(15) 0.0021(14) 0.0027(11) -0.0040(13)
F32 0.0926(16) 0.0887(17) 0.116(2) 0.0165(15) -0.0231(14) 0.0255(13)
F33 0.0651(9) 0.0651(11) 0.0479(8) -0.0145(8) 0.0198(7) -0.0177(8)
F34 0.0660(10) 0.0761(12) 0.0467(8) -0.0143(8) 0.0175(8) -0.0002(8)
F35 0.0640(10) 0.0738(13) 0.0706(12) 0.0047(10) 0.0078(9) -0.0226(9)
B41 0.0391(11) 0.0457(15) 0.0480(14) -0.0093(12) 0.0083(10) 0.0048(10)
F42 0.0570(9) 0.0601(11) 0.0784(12) 0.0000(9) -0.0123(8) 0.0020(8)
F43 0.0742(11) 0.0591(11) 0.0868(14) -0.0220(10) -0.0011(10) 0.0200(9)
F44 0.0670(11) 0.1070(18) 0.0752(13) -0.0074(12) 0.0251(10) -0.0169(11)
F45 0.0698(10) 0.0565(10) 0.0513(9) -0.0050(8) 0.0102(8) 0.0137(8)
B51 0.0134(15) 0.075(4) 0.062(3) -0.003(3) -0.0070(18) 0.0059(18)
F52 0.076(3) 0.130(4) 0.117(4) 0.029(3) -0.025(3) -0.003(3)
F53 0.065(2) 0.084(3) 0.0578(19) -0.0090(19) 0.0233(16) 0.0042(18)
F54 0.0440(18) 0.148(5) 0.109(4) -0.055(3) 0.015(2) 0.000(2)
F55 0.0454(18) 0.110(4) 0.128(4) -0.020(3) 0.017(2) -0.0088(19)
B61 0.097(5) 0.120(6) 0.065(6) 0.007(5) 0.009(5) -0.009(5)
F62 0.126(7) 0.125(7) 0.099(6) -0.026(6) 0.012(6) -0.013(6)
F63 0.074(5) 0.059(5) 0.040(4) 0.001(4) 0.015(4) -0.008(4)
F64 0.064(5) 0.126(7) 0.018(4) -0.026(4) 0.022(4) -0.024(5)
F65 0.126(7) 0.143(8) 0.093(7) 0.004(6) 0.035(6) -0.026(7)
B61A 0.090(5) 0.133(5) 0.052(5) -0.011(5) 0.018(4) -0.044(4)
F62A 0.130(5) 0.142(5) 0.094(5) 0.007(4) 0.046(4) -0.052(4)
F63A 0.118(4) 0.067(4) 0.054(3) -0.005(3) 0.033(3) -0.036(3)
F64A 0.078(4) 0.143(5) 0.055(3) 0.024(3) -0.003(3) -0.023(3)
F65A 0.106(4) 0.130(5) 0.068(3) -0.012(4) 0.020(3) -0.018(4)
B71 0.094(4) 0.067(4) 0.138(5) 0.018(4) -0.066(4) -0.019(3)
F72 0.092(2) 0.074(2) 0.183(4) -0.021(2) -0.076(2) 0.0074(16)
F73 0.0873(18) 0.0742(18) 0.113(2) 0.0306(17) -0.0619(17) -0.0246(14)
F74 0.174(4) 0.091(2) 0.172(4) 0.057(2) -0.125(3) -0.083(3)
F75 0.126(3) 0.130(3) 0.121(3) 0.021(3) -0.048(2) -0.055(3)
B81 0.053(4) 0.046(5) 0.056(4) 0.004(3) 0.009(3) 0.009(3)
F82 0.137(10) 0.093(8) 0.149(10) 0.071(7) 0.088(8) 0.040(6)
F83 0.060(3) 0.077(4) 0.130(6) -0.001(4) -0.002(4) 0.032(3)
F84 0.070(3) 0.080(4) 0.191(8) -0.059(4) 0.020(4) 0.002(3)
F85 0.094(4) 0.110(6) 0.086(4) 0.028(3) 0.034(3) 0.031(4)
B81A 0.077(5) 0.054(5) 0.181(9) 0.022(6) 0.072(7) 0.009(4)
F83A 0.109(5) 0.096(6) 0.380(14) 0.074(8) 0.130(7) 0.044(4)
F82A 0.115(5) 0.269(10) 0.269(9) -0.149(8) 0.108(5) -0.088(5)
F84A 0.102(4) 0.139(7) 0.266(11) 0.054(8) 0.094(7) -0.031(4)
F85A 0.063(2) 0.054(3) 0.146(7) 0.011(3) 0.035(3) 0.0055(19)
B91 0.103(6) 0.047(3) 0.052(5) 0.003(3) 0.043(4) 0.003(3)
F92 0.0961(14) 0.0537(11) 0.0643(11) -0.0026(9) 0.0043(10) -0.0103(9)
F93 0.097(2) 0.0538(18) 0.221(5) 0.000 0.061(3) 0.000
F94 0.068(2) 0.073(3) 0.083(2) -0.028(2) 0.0351(19) -0.0270(18)
O11S 0.157(4) 0.108(3) 0.102(3) -0.027(3) 0.072(3) -0.052(3)
C12S 0.134(5) 0.089(4) 0.057(3) -0.017(3) 0.043(3) -0.052(3)
O21S 0.0572(13) 0.0498(15) 0.0471(13) -0.0109(11) 0.0040(11) 0.0030(11)
C22S 0.0466(17) 0.063(2) 0.057(2) 0.0053(18) 0.0098(15) 0.0015(15)
O31S 0.131(3) 0.066(2) 0.0410(16) 0.0007(16) -0.0029(19) 0.040(2)
C32S 0.106(5) 0.083(5) 0.082(4) 0.012(4) -0.002(4) 0.018(4)
O41S 0.065(3) 0.046(3) 0.048(3) 0.009(2) -0.001(2) 0.001(2)
C41S 0.066(5) 0.064(6) 0.076(6) 0.014(5) 0.010(4) 0.018(4)
C26G 0.244(13) 0.104(8) 0.064(5) -0.004(5) -0.024(7) 0.063(9)
O16G 0.246(9) 0.186(9) 0.112(7) -0.037(7) 0.002(7) 0.007(7)
C11G 0.232(9) 0.109(7) 0.041(4) 0.004(4) -0.019(6) 0.051(6)
C12G 0.281(13) 0.175(9) 0.078(7) -0.002(8) -0.013(9) 0.100(9)
C13G 0.261(13) 0.172(11) 0.071(6) -0.038(8) -0.010(9) 0.045(9)
C21G 0.179(11) 0.200(13) 0.171(13) -0.015(11) -0.072(10) 0.052(9)
C22G 0.172(13) 0.206(12) 0.28(2) -0.064(16) -0.001(14) 0.040(9)
C23G 0.112(9) 0.211(12) 0.44(2) -0.039(16) 0.037(12) 0.062(8)
C24G 0.150(8) 0.205(11) 0.175(12) 0.038(11) 0.020(9) 0.120(7)
C15G 0.215(11) 0.208(11) 0.105(9) -0.010(11) -0.007(9) 0.062(8)
C14G 0.239(12) 0.202(11) 0.135(11) 0.022(12) -0.020(11) 0.045(9)
O17G 0.172(8) 0.185(11) 0.297(15) -0.057(10) -0.091(8) 0.106(7)
O25G 0.150(9) 0.176(10) 0.55(2) -0.141(13) 0.070(11) 0.041(7)

loop_
_atom_type_symbol
_atom_type_description
_atom_type_scat_dispersion_real
_atom_type_scat_dispersion_imag
_atom_type_scat_source
C C 0.0032 0.0015 'International Tables Vol C Tables 4.2.6.8 and 6.1.1.4'
H H 0.0000 0.0000 'International Tables Vol C Tables 4.2.6.8 and 6.1.1.4'
B B 0.0013 0.0006 'International Tables Vol C Tables 4.2.6.8 and 6.1.1.4'
Co Co 0.3538 0.9121 'International Tables Vol C Tables 4.2.6.8 and 6.1.1.4'
F F 0.0167 0.0096 'International Tables Vol C Tables 4.2.6.8 and 6.1.1.4'
N N 0.0060 0.0030 'International Tables Vol C Tables 4.2.6.8 and 6.1.1.4'
O O 0.0108 0.0057 'International Tables Vol C Tables 4.2.6.8 and 6.1.1.4'

loop_
_geom_angle_atom_site_label_1
_geom_angle_atom_site_label_2
_geom_angle_atom_site_label_3
_geom_angle
_geom_angle_site_symmetry_1
_geom_angle_site_symmetry_3
_geom_angle_publ_flag
N11A Co1 N21A 77.14(7) . . ?
N11A Co1 N31D 171.69(7) . . ?
N11A Co1 N41D 100.23(8) . . ?
N11A Co1 N11E 94.49(7) . . ?
N11A Co1 N21E 91.39(8) . . ?
N21A Co1 N11E 171.20(7) . . ?
N31D Co1 N21A 95.48(6) . . ?
N31D Co1 N41D 76.59(7) . . ?
N31D Co1 N11E 93.05(7) . . ?
N31D Co1 N21E 93.83(7) . . ?
N41D Co1 N21A 96.42(7) . . ?
N41D Co1 N11E 87.67(8) . . ?
N21E Co1 N21A 101.39(7) . . ?
N21E Co1 N41D 160.54(7) . . ?
N21E Co1 N11E 75.82(8) . . ?
N41A Co2 N31A 76.51(7) . . ?
N41A Co2 N21B 102.59(7) . . ?
N41A Co2 N21F 160.76(7) . . ?
N11B Co2 N31A 95.60(9) . . ?
N11B Co2 N41A 93.78(8) . . ?
N11B Co2 N21B 77.26(7) . . ?
N11B Co2 N11F 173.85(8) . . ?
N11B Co2 N21F 98.83(7) . . ?
N21B Co2 N31A 172.78(9) . . ?
N11F Co2 N31A 89.14(9) . . ?
N11F Co2 N41A 91.13(8) . . ?
N11F Co2 N21B 98.05(7) . . ?
N11F Co2 N21F 77.40(8) . . ?
N21F Co2 N31A 87.80(7) . . ?
N21F Co2 N21B 94.35(7) . . ?
N31B Co3 N41E 170.58(8) . 7_666 ?
N41B Co3 N31B 76.12(8) . . ?
N41B Co3 N11C 89.96(8) . . ?
N41B Co3 N41E 101.90(8) . 7_666 ?
N11C Co3 N31B 93.97(8) . . ?
N11C Co3 N41E 95.24(7) . 7_666 ?
N21C Co3 N31B 88.35(8) . . ?
N21C Co3 N41B 158.83(8) . . ?
N21C Co3 N11C 76.66(7) . . ?
N21C Co3 N41E 95.68(8) . 7_666 ?
N31E Co3 N31B 93.59(8) 7_666 . ?
N31E Co3 N41B 91.84(8) 7_666 . ?
N31E Co3 N11C 172.45(8) 7_666 . ?
N31E Co3 N21C 103.58(8) 7_666 . ?
N31E Co3 N41E 77.20(7) 7_666 7_666 ?
N31C Co4 N41F 171.36(7) . 7_666 ?
N41C Co4 N31C 75.80(7) . . ?
N41C Co4 N11D 168.15(7) . . ?
N41C Co4 N31F 89.90(7) . 7_666 ?
N41C Co4 N41F 102.46(7) . 7_666 ?
N11D Co4 N31C 92.38(7) . . ?
N11D Co4 N41F 89.35(7) . 7_666 ?
N21D Co4 N31C 89.31(7) . . ?
N21D Co4 N41C 101.85(7) . . ?
N21D Co4 N11D 76.77(7) . . ?
N21D Co4 N31F 168.17(7) . 7_666 ?
N21D Co4 N41F 99.33(7) . 7_666 ?
N31F Co4 N31C 94.96(7) 7_666 . ?
N31F Co4 N11D 92.01(7) 7_666 . ?
N31F Co4 N41F 76.51(7) 7_666 7_666 ?
C12A N11A Co1 115.60(13) . . ?
C16A N11A Co1 126.37(16) . . ?
C16A N11A C12A 118.0(2) . . ?
N11A C12A C13A 122.3(2) . . ?
N11A C12A C25A 115.70(19) . . ?
C13A C12A C25A 121.9(2) . . ?
C12A C13A H13A 120.5 . . ?
C14A C13A C12A 118.9(2) . . ?
C14A C13A H13A 120.5 . . ?
C13A C14A H14A 120.5 . . ?
C15A C14A C13A 119.0(2) . . ?
C15A C14A H14A 120.5 . . ?
C14A C15A H15A 120.5 . . ?
C14A C15A C16A 119.0(2) . . ?
C16A C15A H15A 120.5 . . ?
N11A C16A C15A 122.7(2) . . ?
N11A C16A H16A 118.7 . . ?
C15A C16A H16A 118.7 . . ?
N22A N21A Co1 142.76(14) . . ?
C25A N21A Co1 111.79(13) . . ?
C25A N21A N22A 105.24(16) . . ?
N21A N22A C26A 123.86(17) . . ?
C23A N22A N21A 110.62(18) . . ?
C23A N22A C26A 124.87(17) . . ?
N22A C23A H23A 125.8 . . ?
N22A C23A C24A 108.32(19) . . ?
C24A C23A H23A 125.8 . . ?
C23A C24A H24A 127.6 . . ?
C23A C24A C25A 104.9(2) . . ?
C25A C24A H24A 127.6 . . ?
N21A C25A C12A 119.15(18) . . ?
N21A C25A C24A 110.93(19) . . ?
C24A C25A C12A 129.9(2) . . ?
N22A C26A H26A 109.2 . . ?
N22A C26A H26B 109.2 . . ?
N22A C26A C51A 111.90(18) . . ?
H26A C26A H26B 107.9 . . ?
C51A C26A H26A 109.2 . . ?
C51A C26A H26B 109.2 . . ?
C32A N31A Co2 114.89(14) . . ?
C36A N31A Co2 127.68(18) . . ?
C36A N31A C32A 117.3(2) . . ?
N31A C32A C33A 122.7(2) . . ?
N31A C32A C45A 115.5(2) . . ?
C33A C32A C45A 121.7(2) . . ?
C32A C33A H33A 120.7 . . ?
C32A C33A C34A 118.7(3) . . ?
C34A C33A H33A 120.7 . . ?
C33A C34A H34A 120.6 . . ?
C35A C34A C33A 118.8(3) . . ?
C35A C34A H34A 120.6 . . ?
C34A C35A H35A 120.4 . . ?
C34A C35A C36A 119.3(3) . . ?
C36A C35A H35A 120.4 . . ?
N31A C36A C35A 123.1(3) . . ?
N31A C36A H36A 118.5 . . ?
C35A C36A H36A 118.5 . . ?
N42A N41A Co2 139.33(14) . . ?
C45A N41A Co2 114.53(14) . . ?
C45A N41A N42A 105.02(18) . . ?
N41A N42A C46A 121.22(18) . . ?
C43A N42A N41A 111.08(18) . . ?
C43A N42A C46A 127.70(18) . . ?
N42A C43A H43A 126.1 . . ?
N42A C43A C44A 107.8(2) . . ?
C44A C43A H43A 126.1 . . ?
C43A C44A H44A 127.7 . . ?
C43A C44A C45A 104.6(2) . . ?
C45A C44A H44A 127.7 . . ?
N41A C45A C32A 118.3(2) . . ?
N41A C45A C44A 111.5(2) . . ?
C44A C45A C32A 130.1(2) . . ?
N42A C46A H46A 108.7 . . ?
N42A C46A H46B 108.7 . . ?
N42A C46A C64A 114.37(18) . . ?
H46A C46A H46B 107.6 . . ?
C64A C46A H46A 108.7 . . ?
C64A C46A H46B 108.7 . . ?
C52A C51A C26A 121.38(19) . . ?
C52A C51A C56A 119.3(2) . . ?
C56A C51A C26A 119.30(18) . . ?
C51A C52A H52A 119.1 . . ?
C51A C52A C53A 121.7(2) . . ?
C53A C52A H52A 119.1 . . ?
C52A C53A H53A 119.9 . . ?
C54A C53A C52A 120.2(2) . . ?
C54A C53A H53A 119.9 . . ?
C53A C54A H54A 119.9 . . ?
C53A C54A C55A 120.2(2) . . ?
C55A C54A H54A 119.9 . . ?
C54A C55A C64A 121.2(2) . . ?
C56A C55A C54A 119.37(19) . . ?
C56A C55A C64A 119.40(19) . . ?
C55A C56A C51A 119.02(18) . . ?
C55A C56A C61A 118.74(19) . . ?
C61A C56A C51A 122.2(2) . . ?
C56A C61A H61A 119.7 . . ?
C62A C61A C56A 120.7(2) . . ?
C62A C61A H61A 119.7 . . ?
C61A C62A H62A 119.6 . . ?
C61A C62A C63A 120.9(2) . . ?
C63A C62A H62A 119.6 . . ?
C62A C63A H63A 119.9 . . ?
C64A C63A C62A 120.2(2) . . ?
C64A C63A H63A 119.9 . . ?
C55A C64A C46A 117.36(19) . . ?
C63A C64A C46A 122.57(19) . . ?
C63A C64A C55A 120.1(2) . . ?
C12B N11B Co2 115.93(15) . . ?
C16B N11B Co2 125.32(19) . . ?
C16B N11B C12B 118.6(2) . . ?
N11B C12B C13B 122.5(2) . . ?
N11B C12B C25B 115.3(2) . . ?
C13B C12B C25B 122.2(2) . . ?
C12B C13B H13B 120.9 . . ?
C14B C13B C12B 118.3(3) . . ?
C14B C13B H13B 120.9 . . ?
C13B C14B H14B 120.2 . . ?
C15B C14B C13B 119.6(3) . . ?
C15B C14B H14B 120.2 . . ?
C14B C15B H15B 120.4 . . ?
C14B C15B C16B 119.2(3) . . ?
C16B C15B H15B 120.4 . . ?
N11B C16B C15B 121.8(3) . . ?
N11B C16B H16B 119.1 . . ?
C15B C16B H16B 119.1 . . ?
N22B N21B Co2 142.56(15) . . ?
C25B N21B Co2 113.02(13) . . ?
C25B N21B N22B 104.38(17) . . ?
N21B N22B C26B 121.85(18) . . ?
C23B N22B N21B 111.6(2) . . ?
C23B N22B C26B 125.90(19) . . ?
N22B C23B H23B 126.1 . . ?
N22B C23B C24B 107.8(2) . . ?
C24B C23B H23B 126.1 . . ?
C23B C24B H24B 127.8 . . ?
C23B C24B C25B 104.3(2) . . ?
C25B C24B H24B 127.8 . . ?
N21B C25B C12B 117.74(19) . . ?
N21B C25B C24B 111.9(2) . . ?
C24B C25B C12B 130.3(2) . . ?
N22B C26B H26C 109.2 . . ?
N22B C26B H26D 109.2 . . ?
N22B C26B C51B 112.06(19) . . ?
H26C C26B H26D 107.9 . . ?
C51B C26B H26C 109.2 . . ?
C51B C26B H26D 109.2 . . ?
C32B N31B Co3 115.22(16) . . ?
C36B N31B Co3 126.8(2) . . ?
C36B N31B C32B 117.8(2) . . ?
N31B C32B C33B 122.8(3) . . ?
N31B C32B C45B 115.3(2) . . ?
C33B C32B C45B 121.8(3) . . ?
C32B C33B H33B 121.1 . . ?
C32B C33B C34B 117.7(3) . . ?
C34B C33B H33B 121.1 . . ?
C33B C34B H34B 120.0 . . ?
C35B C34B C33B 120.0(3) . . ?
C35B C34B H34B 120.0 . . ?
C34B C35B H35B 120.9 . . ?
C34B C35B C36B 118.2(3) . . ?
C36B C35B H35B 120.9 . . ?
N31B C36B C35B 123.3(3) . . ?
N31B C36B H36B 118.3 . . ?
C35B C36B H36B 118.3 . . ?
N42B N41B Co3 137.93(17) . . ?
C45B N41B Co3 115.46(17) . . ?
C45B N41B N42B 104.6(2) . . ?
N41B N42B C46B 120.1(2) . . ?
C43B N42B N41B 111.8(2) . . ?
C43B N42B C46B 127.6(2) . . ?
N42B C43B H43B 126.3 . . ?
N42B C43B C44B 107.5(3) . . ?
C44B C43B H43B 126.3 . . ?
C43B C44B H44B 127.8 . . ?
C45B C44B C43B 104.5(3) . . ?
C45B C44B H44B 127.8 . . ?
N41B C45B C32B 116.5(2) . . ?
N41B C45B C44B 111.7(2) . . ?
C44B C45B C32B 131.8(3) . . ?
N42B C46B H46C 108.9 . . ?
N42B C46B H46D 108.9 . . ?
N42B C46B C64B 113.3(2) . . ?
H46C C46B H46D 107.7 . . ?
C64B C46B H46C 108.9 . . ?
C64B C46B H46D 108.9 . . ?
C52B C51B C26B 121.1(2) . . ?
C52B C51B C56B 120.2(2) . . ?
C56B C51B C26B 118.7(2) . . ?
C51B C52B H52B 119.5 . . ?
C51B C52B C53B 121.0(2) . . ?
C53B C52B H52B 119.5 . . ?
C52B C53B H53B 119.7 . . ?
C54B C53B C52B 120.6(2) . . ?
C54B C53B H53B 119.7 . . ?
C53B C54B H54B 119.8 . . ?
C53B C54B C55B 120.3(2) . . ?
C55B C54B H54B 119.8 . . ?
C54B C55B C56B 119.6(2) . . ?
C54B C55B C64B 121.6(2) . . ?
C64B C55B C56B 118.9(2) . . ?
C55B C56B C51B 118.2(2) . . ?
C61B C56B C51B 122.6(2) . . ?
C61B C56B C55B 119.2(2) . . ?
C56B C61B H61B 119.7 . . ?
C62B C61B C56B 120.7(2) . . ?
C62B C61B H61B 119.7 . . ?
C61B C62B H62B 119.8 . . ?
C61B C62B C63B 120.3(2) . . ?
C63B C62B H62B 119.8 . . ?
C62B C63B H63B 119.5 . . ?
C64B C63B C62B 120.9(2) . . ?
C64B C63B H63B 119.5 . . ?
C55B C64B C46B 118.3(2) . . ?
C63B C64B C46B 121.6(2) . . ?
C63B C64B C55B 120.1(2) . . ?
C12C N11C Co3 116.01(14) . . ?
C12C N11C C16C 117.7(2) . . ?
C16C N11C Co3 126.10(17) . . ?
N11C C12C C13C 123.0(2) . . ?
N11C C12C C25C 114.6(2) . . ?
C13C C12C C25C 122.4(2) . . ?
C12C C13C H13C 120.8 . . ?
C12C C13C C14C 118.4(2) . . ?
C14C C13C H13C 120.8 . . ?
C13C C14C H14C 120.1 . . ?
C15C C14C C13C 119.7(2) . . ?
C15C C14C H14C 120.1 . . ?
C14C C15C H15C 120.9 . . ?
C16C C15C C14C 118.3(2) . . ?
C16C C15C H15C 120.9 . . ?
N11C C16C C15C 122.9(2) . . ?
N11C C16C H16C 118.6 . . ?
C15C C16C H16C 118.6 . . ?
N22C N21C Co3 140.26(17) . . ?
C25C N21C Co3 114.99(15) . . ?
C25C N21C N22C 104.3(2) . . ?
N21C N22C C26C 120.4(2) . . ?
C23C N22C N21C 111.8(2) . . ?
C23C N22C C26C 127.6(2) . . ?
N22C C23C H23C 126.2 . . ?
N22C C23C C24C 107.6(2) . . ?
C24C C23C H23C 126.2 . . ?
C23C C24C H24C 127.8 . . ?
C23C C24C C25C 104.4(3) . . ?
C25C C24C H24C 127.8 . . ?
N21C C25C C12C 117.4(2) . . ?
N21C C25C C24C 111.9(2) . . ?
C24C C25C C12C 130.6(2) . . ?
N22C C26C H26E 109.2 . . ?
N22C C26C H26F 109.2 . . ?
N22C C26C C51C 112.1(2) . . ?
H26E C26C H26F 107.9 . . ?
C51C C26C H26E 109.2 . . ?
C51C C26C H26F 109.2 . . ?
C32C N31C Co4 115.54(14) . . ?
C32C N31C C36C 118.2(2) . . ?
C36C N31C Co4 126.17(17) . . ?
N31C C32C C33C 122.8(2) . . ?
N31C C32C C45C 115.24(19) . . ?
C33C C32C C45C 121.9(2) . . ?
C32C C33C H33C 120.7 . . ?
C32C C33C C34C 118.6(2) . . ?
C34C C33C H33C 120.7 . . ?
C33C C34C H34C 120.7 . . ?
C33C C34C C35C 118.6(2) . . ?
C35C C34C H34C 120.7 . . ?
C34C C35C H35C 120.4 . . ?
C36C C35C C34C 119.2(2) . . ?
C36C C35C H35C 120.4 . . ?
N31C C36C C35C 122.5(2) . . ?
N31C C36C H36C 118.8 . . ?
C35C C36C H36C 118.8 . . ?
N42C N41C Co4 139.80(14) . . ?
C45C N41C Co4 114.92(14) . . ?
C45C N41C N42C 104.87(17) . . ?
N41C N42C C43C 111.32(18) . . ?
N41C N42C C46C 121.30(18) . . ?
C43C N42C C46C 127.37(19) . . ?
N42C C43C H43C 126.1 . . ?
N42C C43C C44C 107.7(2) . . ?
C44C C43C H43C 126.1 . . ?
C43C C44C H44C 127.5 . . ?
C43C C44C C45C 105.0(2) . . ?
C45C C44C H44C 127.5 . . ?
N41C C45C C32C 117.56(19) . . ?
N41C C45C C44C 111.15(19) . . ?
C44C C45C C32C 131.1(2) . . ?
N42C C46C H46E 108.9 . . ?
N42C C46C H46F 108.9 . . ?
N42C C46C C64C 113.32(18) . . ?
H46E C46C H46F 107.7 . . ?
C64C C46C H46E 108.9 . . ?
C64C C46C H46F 108.9 . . ?
C52C C51C C26C 121.3(2) . . ?
C52C C51C C56C 119.9(2) . . ?
C56C C51C C26C 118.8(2) . . ?
C51C C52C H52C 119.2 . . ?
C51C C52C C53C 121.5(2) . . ?
C53C C52C H52C 119.2 . . ?
C52C C53C H53C 119.8 . . ?
C54C C53C C52C 120.3(2) . . ?
C54C C53C H53C 119.8 . . ?
C53C C54C H54C 119.8 . . ?
C53C C54C C55C 120.4(2) . . ?
C55C C54C H54C 119.8 . . ?
C54C C55C C56C 119.7(2) . . ?
C54C C55C C64C 121.1(2) . . ?
C56C C55C C64C 119.1(2) . . ?
C55C C56C C51C 118.1(2) . . ?
C61C C56C C51C 122.8(2) . . ?
C61C C56C C55C 119.1(2) . . ?
C56C C61C H61C 119.6 . . ?
C62C C61C C56C 120.8(2) . . ?
C62C C61C H61C 119.6 . . ?
C61C C62C H62C 119.8 . . ?
C61C C62C C63C 120.4(2) . . ?
C63C C62C H62C 119.8 . . ?
C62C C63C H63C 119.5 . . ?
C64C C63C C62C 121.0(2) . . ?
C64C C63C H63C 119.5 . . ?
C55C C64C C46C 117.65(19) . . ?
C63C C64C C46C 122.8(2) . . ?
C63C C64C C55C 119.5(2) . . ?
C12D N11D Co4 115.15(15) . . ?
C12D N11D C16D 118.2(2) . . ?
C16D N11D Co4 126.59(18) . . ?
N11D C12D C13D 122.3(2) . . ?
N11D C12D C25D 115.40(19) . . ?
C13D C12D C25D 122.3(2) . . ?
C12D C13D H13D 120.6 . . ?
C14D C13D C12D 118.8(3) . . ?
C14D C13D H13D 120.6 . . ?
C13D C14D H14D 120.5 . . ?
C13D C14D C15D 119.1(2) . . ?
C15D C14D H14D 120.5 . . ?
C14D C15D H15D 120.5 . . ?
C14D C15D C16D 118.9(3) . . ?
C16D C15D H15D 120.5 . . ?
N11D C16D C15D 122.7(3) . . ?
N11D C16D H16D 118.6 . . ?
C15D C16D H16D 118.6 . . ?
N22D N21D Co4 140.72(15) . . ?
C25D N21D Co4 114.13(15) . . ?
C25D N21D N22D 104.89(19) . . ?
N21D N22D C23D 111.50(19) . . ?
N21D N22D C26D 121.61(19) . . ?
C23D N22D C26D 126.7(2) . . ?
N22D C23D H23D 126.4 . . ?
N22D C23D C24D 107.3(2) . . ?
C24D C23D H23D 126.4 . . ?
C23D C24D H24D 127.6 . . ?
C23D C24D C25D 104.8(2) . . ?
C25D C24D H24D 127.6 . . ?
N21D C25D C12D 118.1(2) . . ?
N21D C25D C24D 111.5(2) . . ?
C24D C25D C12D 130.4(2) . . ?
N22D C26D H26G 109.0 . . ?
N22D C26D H26H 109.0 . . ?
N22D C26D C51D 112.97(18) . . ?
H26G C26D H26H 107.8 . . ?
C51D C26D H26G 109.0 . . ?
C51D C26D H26H 109.0 . . ?
C32D N31D Co1 116.17(14) . . ?
C36D N31D Co1 125.08(17) . . ?
C36D N31D C32D 118.62(19) . . ?
N31D C32D C33D 122.4(2) . . ?
N31D C32D C45D 115.02(19) . . ?
C33D C32D C45D 122.6(2) . . ?
C32D C33D H33D 120.7 . . ?
C34D C33D C32D 118.5(2) . . ?
C34D C33D H33D 120.7 . . ?
C33D C34D H34D 120.2 . . ?
C35D C34D C33D 119.7(2) . . ?
C35D C34D H34D 120.2 . . ?
C34D C35D H35D 120.4 . . ?
C34D C35D C36D 119.1(2) . . ?
C36D C35D H35D 120.4 . . ?
N31D C36D C35D 121.6(2) . . ?
N31D C36D H36D 119.2 . . ?
C35D C36D H36D 119.2 . . ?
N42D N41D Co1 139.82(15) . . ?
C45D N41D Co1 114.25(15) . . ?
C45D N41D N42D 104.4(2) . . ?
N41D N42D C43D 111.80(19) . . ?
N41D N42D C46D 121.1(2) . . ?
C43D N42D C46D 126.9(2) . . ?
N42D C43D H43D 126.4 . . ?
N42D C43D C44D 107.2(2) . . ?
C44D C43D H43D 126.4 . . ?
C43D C44D H44D 127.4 . . ?
C43D C44D C45D 105.2(2) . . ?
C45D C44D H44D 127.4 . . ?
N41D C45D C32D 117.5(2) . . ?
N41D C45D C44D 111.4(2) . . ?
C44D C45D C32D 131.1(2) . . ?
N42D C46D H46G 109.0 . . ?
N42D C46D H46H 109.0 . . ?
N42D C46D C64D 113.04(18) . . ?
H46G C46D H46H 107.8 . . ?
C64D C46D H46G 109.0 . . ?
C64D C46D H46H 109.0 . . ?
C52D C51D C26D 121.0(2) . . ?
C52D C51D C56D 120.7(2) . . ?
C56D C51D C26D 118.31(18) . . ?
C51D C52D H52D 120.0 . . ?
C51D C52D C53D 120.0(2) . . ?
C53D C52D H52D 120.0 . . ?
C52D C53D H53D 119.7 . . ?
C54D C53D C52D 120.5(2) . . ?
C54D C53D H53D 119.7 . . ?
C53D C54D H54D 119.5 . . ?
C53D C54D C55D 121.1(2) . . ?
C55D C54D H54D 119.5 . . ?
C54D C55D C56D 118.5(2) . . ?
C54D C55D C64D 122.2(2) . . ?
C56D C55D C64D 119.27(19) . . ?
C51D C56D C55D 119.19(18) . . ?
C51D C56D C61D 121.9(2) . . ?
C55D C56D C61D 118.9(2) . . ?
C56D C61D H61D 119.8 . . ?
C62D C61D C56D 120.4(2) . . ?
C62D C61D H61D 119.8 . . ?
C61D C62D H62D 119.7 . . ?
C61D C62D C63D 120.6(2) . . ?
C63D C62D H62D 119.7 . . ?
C62D C63D H63D 119.5 . . ?
C64D C63D C62D 121.1(2) . . ?
C64D C63D H63D 119.5 . . ?
C55D C64D C46D 118.65(19) . . ?
C63D C64D C46D 121.6(2) . . ?
C63D C64D C55D 119.7(2) . . ?
C12E N11E Co1 115.10(17) . . ?
C12E N11E C16E 118.2(2) . . ?
C16E N11E Co1 126.64(18) . . ?
N11E C12E C13E 121.5(3) . . ?
N11E C12E C25E 115.39(19) . . ?
C13E C12E C25E 123.1(3) . . ?
C12E C13E H13E 120.5 . . ?
C14E C13E C12E 118.9(3) . . ?
C14E C13E H13E 120.5 . . ?
C13E C14E H14E 120.0 . . ?
C13E C14E C15E 120.1(3) . . ?
C15E C14E H14E 120.0 . . ?
C14E C15E H15E 121.0 . . ?
C14E C15E C16E 118.1(3) . . ?
C16E C15E H15E 121.0 . . ?
N11E C16E C15E 123.1(3) . . ?
N11E C16E H16E 118.4 . . ?
C15E C16E H16E 118.4 . . ?
N22E N21E Co1 138.91(14) . . ?
C25E N21E Co1 114.94(18) . . ?
C25E N21E N22E 106.1(2) . . ?
N21E N22E C23E 110.3(2) . . ?
N21E N22E C26E 121.4(2) . . ?
C23E N22E C26E 127.6(2) . . ?
N22E C23E H23E 126.0 . . ?
N22E C23E C24E 108.1(3) . . ?
C24E C23E H23E 126.0 . . ?
C23E C24E H24E 127.4 . . ?
C23E C24E C25E 105.2(2) . . ?
C25E C24E H24E 127.4 . . ?
N21E C25E C12E 118.7(2) . . ?
N21E C25E C24E 110.4(3) . . ?
C24E C25E C12E 130.8(2) . . ?
N22E C26E H26I 109.2 . . ?
N22E C26E H26J 109.2 . . ?
N22E C26E C51E 112.15(18) . . ?
H26I C26E H26J 107.9 . . ?
C51E C26E H26I 109.2 . . ?
C51E C26E H26J 109.2 . . ?
C32E N31E Co3 115.87(15) . 7_666 ?
C36E N31E Co3 126.78(18) . 7_666 ?
C36E N31E C32E 117.0(2) . . ?
N31E C32E C33E 123.0(2) . . ?
N31E C32E C45E 115.50(19) . . ?
C33E C32E C45E 121.5(2) . . ?
C32E C33E H33E 120.4 . . ?
C34E C33E C32E 119.1(3) . . ?
C34E C33E H33E 120.4 . . ?
C33E C34E H34E 120.5 . . ?
C33E C34E C35E 119.0(2) . . ?
C35E C34E H34E 120.5 . . ?
C34E C35E H35E 120.7 . . ?
C34E C35E C36E 118.6(3) . . ?
C36E C35E H35E 120.7 . . ?
N31E C36E C35E 123.3(3) . . ?
N31E C36E H36E 118.3 . . ?
C35E C36E H36E 118.3 . . ?
N42E N41E Co3 143.17(14) . 7_666 ?
C45E N41E Co3 112.27(14) . 7_666 ?
C45E N41E N42E 104.56(18) . . ?
N41E N42E C43E 111.58(18) . . ?
N41E N42E C46E 123.66(18) . . ?
C43E N42E C46E 124.5(2) . . ?
N42E C43E H43E 126.1 . . ?
N42E C43E C44E 107.9(2) . . ?
C44E C43E H43E 126.1 . . ?
C43E C44E H44E 127.6 . . ?
C43E C44E C45E 104.9(2) . . ?
C45E C44E H44E 127.6 . . ?
N41E C45E C32E 119.0(2) . . ?
N41E C45E C44E 111.1(2) . . ?
C44E C45E C32E 129.9(2) . . ?
N42E C46E H46I 109.2 . . ?
N42E C46E H46J 109.2 . . ?
N42E C46E C64E 112.21(18) . . ?
H46I C46E H46J 107.9 . . ?
C64E C46E H46I 109.2 . . ?
C64E C46E H46J 109.2 . . ?
C52E C51E C26E 121.7(2) . . ?
C52E C51E C56E 119.6(2) . . ?
C56E C51E C26E 118.66(19) . . ?
C51E C52E H52E 119.7 . . ?
C51E C52E C53E 120.6(2) . . ?
C53E C52E H52E 119.7 . . ?
C52E C53E H53E 119.4 . . ?
C54E C53E C52E 121.1(2) . . ?
C54E C53E H53E 119.4 . . ?
C53E C54E H54E 119.8 . . ?
C53E C54E C55E 120.5(2) . . ?
C55E C54E H54E 119.8 . . ?
C54E C55E C56E 119.2(2) . . ?
C54E C55E C64E 121.6(2) . . ?
C56E C55E C64E 119.14(18) . . ?
C55E C56E C51E 118.98(18) . . ?
C61E C56E C51E 121.5(2) . . ?
C61E C56E C55E 119.5(2) . . ?
C56E C61E H61E 119.9 . . ?
C62E C61E C56E 120.2(2) . . ?
C62E C61E H61E 119.9 . . ?
C61E C62E H62E 119.7 . . ?
C61E C62E C63E 120.5(2) . . ?
C63E C62E H62E 119.7 . . ?
C62E C63E H63E 119.3 . . ?
C64E C63E C62E 121.5(2) . . ?
C64E C63E H63E 119.3 . . ?
C55E C64E C46E 119.06(18) . . ?
C63E C64E C46E 121.7(2) . . ?
C63E C64E C55E 119.2(2) . . ?
C12F N11F Co2 115.80(16) . . ?
C12F N11F C16F 117.6(2) . . ?
C16F N11F Co2 126.58(19) . . ?
N11F C12F C13F 123.3(3) . . ?
N11F C12F C25F 114.8(2) . . ?
C13F C12F C25F 121.9(2) . . ?
C12F C13F H13F 120.9 . . ?
C12F C13F C14F 118.2(3) . . ?
C14F C13F H13F 120.9 . . ?
C13F C14F H14F 120.2 . . ?
C15F C14F C13F 119.7(3) . . ?
C15F C14F H14F 120.2 . . ?
C14F C15F H15F 120.7 . . ?
C14F C15F C16F 118.5(3) . . ?
C16F C15F H15F 120.7 . . ?
N11F C16F C15F 122.7(3) . . ?
N11F C16F H16F 118.7 . . ?
C15F C16F H16F 118.7 . . ?
N22F N21F Co2 140.42(16) . . ?
C25F N21F Co2 112.66(15) . . ?
C25F N21F N22F 105.74(19) . . ?
N21F N22F C23F 110.6(2) . . ?
N21F N22F C26F 122.87(19) . . ?
C23F N22F C26F 126.1(2) . . ?
N22F C23F H23F 126.1 . . ?
N22F C23F C24F 107.7(2) . . ?
C24F C23F H23F 126.1 . . ?
C23F C24F H24F 127.6 . . ?
C23F C24F C25F 104.9(2) . . ?
C25F C24F H24F 127.6 . . ?
N21F C25F C12F 119.1(2) . . ?
N21F C25F C24F 111.0(2) . . ?
C24F C25F C12F 129.7(2) . . ?
N22F C26F H26K 108.9 . . ?
N22F C26F H26L 108.9 . . ?
N22F C26F C51F 113.18(19) . . ?
H26K C26F H26L 107.8 . . ?
C51F C26F H26K 108.9 . . ?
C51F C26F H26L 108.9 . . ?
C32F N31F Co4 115.69(14) . 7_666 ?
C36F N31F Co4 126.13(16) . 7_666 ?
C36F N31F C32F 118.0(2) . . ?
N31F C32F C33F 122.7(2) . . ?
N31F C32F C45F 115.4(2) . . ?
C33F C32F C45F 121.9(2) . . ?
C32F C33F H33F 120.6 . . ?
C34F C33F C32F 118.7(2) . . ?
C34F C33F H33F 120.6 . . ?
C33F C34F H34F 120.4 . . ?
C35F C34F C33F 119.3(2) . . ?
C35F C34F H34F 120.4 . . ?
C34F C35F H35F 120.7 . . ?
C34F C35F C36F 118.6(2) . . ?
C36F C35F H35F 120.7 . . ?
N31F C36F C35F 122.8(2) . . ?
N31F C36F H36F 118.6 . . ?
C35F C36F H36F 118.6 . . ?
N42F N41F Co4 141.17(15) . 7_666 ?
C45F N41F Co4 112.97(14) . 7_666 ?
C45F N41F N42F 105.32(17) . . ?
N41F N42F C46F 122.28(19) . . ?
C43F N42F N41F 111.18(19) . . ?
C43F N42F C46F 126.5(2) . . ?
N42F C43F H43F 125.9 . . ?
N42F C43F C44F 108.2(2) . . ?
C44F C43F H43F 125.9 . . ?
C43F C44F H44F 127.8 . . ?
C43F C44F C45F 104.3(2) . . ?
C45F C44F H44F 127.8 . . ?
N41F C45F C32F 118.70(19) . . ?
N41F C45F C44F 111.0(2) . . ?
C44F C45F C32F 130.3(2) . . ?
N42F C46F H46K 108.9 . . ?
N42F C46F H46L 108.9 . . ?
N42F C46F C64F 113.39(19) . . ?
H46K C46F H46L 107.7 . . ?
C64F C46F H46K 108.9 . . ?
C64F C46F H46L 108.9 . . ?
C52F C51F C26F 120.1(2) . . ?
C52F C51F C56F 120.3(2) . . ?
C56F C51F C26F 119.5(2) . . ?
C51F C52F H52F 119.9 . . ?
C51F C52F C53F 120.2(2) . . ?
C53F C52F H52F 119.9 . . ?
C52F C53F H53F 119.7 . . ?
C54F C53F C52F 120.6(2) . . ?
C54F C53F H53F 119.7 . . ?
C53F C54F H54F 119.5 . . ?
C53F C54F C55F 121.0(2) . . ?
C55F C54F H54F 119.5 . . ?
C56F C55F C54F 118.9(2) . . ?
C64F C55F C54F 121.7(2) . . ?
C64F C55F C56F 119.3(2) . . ?
C55F C56F C51F 118.87(19) . . ?
C55F C56F C61F 118.4(2) . . ?
C61F C56F C51F 122.7(2) . . ?
C56F C61F H61F 119.4 . . ?
C62F C61F C56F 121.1(2) . . ?
C62F C61F H61F 119.4 . . ?
C61F C62F H62F 119.7 . . ?
C61F C62F C63F 120.5(2) . . ?
C63F C62F H62F 119.7 . . ?
C62F C63F H63F 120.0 . . ?
C64F C63F C62F 120.1(2) . . ?
C64F C63F H63F 120.0 . . ?
C55F C64F C46F 118.11(19) . . ?
C63F C64F C46F 121.5(2) . . ?
C63F C64F C55F 120.4(2) . . ?
F13 B11 F12 107.5(3) . . ?
F13 B11 F15 109.1(3) . . ?
F14 B11 F12 109.7(3) . . ?
F14 B11 F13 113.9(3) . . ?
F14 B11 F15 107.8(3) . . ?
F15 B11 F12 108.6(3) . . ?
F22 B21 F23 107.7(2) . . ?
F22 B21 F24 110.5(3) . . ?
F24 B21 F23 110.4(2) . . ?
F25 B21 F22 110.3(3) . . ?
F25 B21 F23 109.6(3) . . ?
F25 B21 F24 108.4(2) . . ?
F32 B31 F33 111.0(3) . . ?
F32 B31 F34 110.5(3) . . ?
F32 B31 F35 108.7(3) . . ?
F33 B31 F34 108.1(2) . . ?
F33 B31 F35 108.1(3) . . ?
F35 B31 F34 110.4(2) . . ?
F42 B41 F44 110.7(3) . . ?
F42 B41 F45 108.9(2) . . ?
F43 B41 F42 109.3(2) . . ?
F43 B41 F44 110.3(2) . . ?
F43 B41 F45 110.4(2) . . ?
F44 B41 F45 107.2(2) . . ?
F52 B51 F53 100.8(5) . . ?
F54 B51 F52 112.2(6) . . ?
F54 B51 F53 109.2(4) . . ?
F54 B51 F55 115.0(6) . . ?
F55 B51 F52 112.2(4) . . ?
F55 B51 F53 106.2(5) . . ?
F63 B61 F62 114.3(15) . . ?
F64 B61 F62 84.1(11) . . ?
F64 B61 F63 143.0(19) . . ?
F64 B61 F65 100.6(13) . . ?
F65 B61 F62 102.8(15) . . ?
F65 B61 F63 105.6(14) . . ?
F63A B61A F62A 113.5(11) . . ?
F63A B61A F64A 113.8(11) . . ?
F63A B61A F65A 111.4(10) . . ?
F64A B61A F62A 101.8(10) . . ?
F64A B61A F65A 102.9(10) . . ?
F65A B61A F62A 112.6(10) . . ?
F72 B71 F75 103.7(4) . . ?
F73 B71 F72 106.6(6) . . ?
F73 B71 F74 109.7(4) . . ?
F73 B71 F75 113.9(6) . . ?
F74 B71 F72 111.4(6) . . ?
F74 B71 F75 111.5(6) . . ?
F82 B81 F83 114.5(10) . . ?
F82 B81 F84 110.9(10) . . ?
F82 B81 F85 108.9(10) . . ?
F83 B81 F84 116.8(9) . . ?
F83 B81 F85 103.8(7) . . ?
F84 B81 F85 100.3(8) . . ?
F82A B81A F83A 95.7(9) . . ?
F84A B81A F83A 119.5(10) . . ?
F84A B81A F82A 115.6(11) . . ?
F85A B81A F83A 108.4(10) . . ?
F85A B81A F82A 105.2(10) . . ?
F85A B81A F84A 110.7(9) . . ?
B91 B91 F92 89.4(11) 2_656 2_656 ?
B91 B91 F92 60.7(11) 2_656 . ?
B91 B91 F93 73.5(3) 2_656 . ?
B91 B91 F94 162.5(16) 2_656 . ?
F92 B91 F92 108.9(5) 2_656 . ?
F92 B91 F93 122.1(6) 2_656 . ?
F92 B91 F94 108.0(6) 2_656 . ?
F93 B91 F92 109.1(6) . . ?
F93 B91 F94 97.6(5) . . ?
F94 B91 F92 110.3(5) . . ?
B91 F92 B91 29.9(6) 2_656 . ?
B91 F93 B91 32.9(6) . 2_656 ?
O11S C12S H12A 109.5 . . ?
O11S C12S H12B 109.5 . . ?
O11S C12S H12C 109.5 . . ?
H12A C12S H12B 109.5 . . ?
H12A C12S H12C 109.5 . . ?
H12B C12S H12C 109.5 . . ?
O21S C22S H22A 109.5 . . ?
O21S C22S H22B 109.5 . . ?
O21S C22S H22C 109.5 . . ?
H22A C22S H22B 109.5 . . ?
H22A C22S H22C 109.5 . . ?
H22B C22S H22C 109.5 . . ?
O31S C32S H32A 109.5 . . ?
O31S C32S H32B 109.5 . . ?
O31S C32S H32C 109.5 . . ?
H32A C32S H32B 109.5 . . ?
H32A C32S H32C 109.5 . . ?
H32B C32S H32C 109.5 . . ?
O41S C41S H41A 109.5 . . ?
O41S C41S H41B 109.5 . . ?
O41S C41S H41C 109.5 . . ?
H41A C41S H41B 109.5 . . ?
H41A C41S H41C 109.5 . . ?
H41B C41S H41C 109.5 . . ?
H26M C26G H26N 109.5 . . ?
H26M C26G H26O 109.5 . . ?
H26N C26G H26O 109.5 . . ?
O25G C26G H26M 109.5 . . ?
O25G C26G H26N 109.5 . . ?
O25G C26G H26O 109.5 . . ?
C15G O16G C11G 121.7 . . ?
O16G C11G C12G 117.4 . . ?
O17G C11G O16G 115.6 . . ?
O17G C11G C12G 127.0 . . ?
C11G C12G H12G 119.4 . . ?
C13G C12G C11G 121.2 . . ?
C13G C12G H12G 119.4 . . ?
C12G C13G H13G 119.7 . . ?
C12G C13G C14G 120.5 . . ?
C14G C13G H13G 119.7 . . ?
C22G C21G H21G 119.4 . . ?
C22G C21G C14G 121.3 . . ?
C14G C21G H21G 119.4 . . ?
C21G C22G H22G 120.2 . . ?
C21G C22G C23G 119.7 . . ?
C23G C22G H22G 120.2 . . ?
C24G C23G C22G 121.3 . . ?
O25G C23G C22G 115.6 . . ?
O25G C23G C24G 123.1 . . ?
C23G C24G H24G 121.5 . . ?
C15G C24G C23G 117.1 . . ?
C15G C24G H24G 121.5 . . ?
O16G C15G C24G 115.1 . . ?
O16G C15G C14G 121.0 . . ?
C14G C15G C24G 123.9 . . ?
C21G C14G C13G 125.0 . . ?
C15G C14G C13G 118.1 . . ?
C15G C14G C21G 116.8 . . ?
C23G O25G C26G 128.0(6) . . ?

loop_
_geom_bond_atom_site_label_1
_geom_bond_atom_site_label_2
_geom_bond_distance
_geom_bond_site_symmetry_2
_geom_bond_publ_flag
Co1 N11A 2.1324(18) . ?
Co1 N21A 2.1985(17) . ?
Co1 N31D 2.1454(18) . ?
Co1 N41D 2.156(2) . ?
Co1 N11E 2.2024(18) . ?
Co1 N21E 2.148(2) . ?
Co2 N31A 2.1802(19) . ?
Co2 N41A 2.1557(19) . ?
Co2 N11B 2.117(2) . ?
Co2 N21B 2.1743(17) . ?
Co2 N11F 2.136(2) . ?
Co2 N21F 2.1704(18) . ?
Co3 N31B 2.179(2) . ?
Co3 N41B 2.143(2) . ?
Co3 N11C 2.1457(19) . ?
Co3 N21C 2.137(2) . ?
Co3 N31E 2.1352(19) 7_666 ?
Co3 N41E 2.1826(19) 7_666 ?
Co4 N31C 2.1825(19) . ?
Co4 N41C 2.1471(18) . ?
Co4 N11D 2.1621(19) . ?
Co4 N21D 2.139(2) . ?
Co4 N31F 2.1510(19) 7_666 ?
Co4 N41F 2.1822(18) 7_666 ?
N11A C12A 1.352(3) . ?
N11A C16A 1.341(3) . ?
C12A C13A 1.391(3) . ?
C12A C25A 1.460(3) . ?
C13A H13A 0.9500 . ?
C13A C14A 1.384(3) . ?
C14A H14A 0.9500 . ?
C14A C15A 1.382(4) . ?
C15A H15A 0.9500 . ?
C15A C16A 1.388(3) . ?
C16A H16A 0.9500 . ?
N21A N22A 1.359(2) . ?
N21A C25A 1.342(3) . ?
N22A C23A 1.355(3) . ?
N22A C26A 1.457(3) . ?
C23A H23A 0.9500 . ?
C23A C24A 1.360(3) . ?
C24A H24A 0.9500 . ?
C24A C25A 1.403(3) . ?
C26A H26A 0.9900 . ?
C26A H26B 0.9900 . ?
C26A C51A 1.513(3) . ?
N31A C32A 1.355(3) . ?
N31A C36A 1.337(3) . ?
C32A C33A 1.380(3) . ?
C32A C45A 1.464(3) . ?
C33A H33A 0.9500 . ?
C33A C34A 1.387(4) . ?
C34A H34A 0.9500 . ?
C34A C35A 1.372(5) . ?
C35A H35A 0.9500 . ?
C35A C36A 1.379(4) . ?
C36A H36A 0.9500 . ?
N41A N42A 1.352(2) . ?
N41A C45A 1.343(3) . ?
N42A C43A 1.350(3) . ?
N42A C46A 1.452(3) . ?
C43A H43A 0.9500 . ?
C43A C44A 1.377(3) . ?
C44A H44A 0.9500 . ?
C44A C45A 1.386(3) . ?
C46A H46A 0.9900 . ?
C46A H46B 0.9900 . ?
C46A C64A 1.512(3) . ?
C51A C52A 1.371(3) . ?
C51A C56A 1.436(3) . ?
C52A H52A 0.9500 . ?
C52A C53A 1.401(3) . ?
C53A H53A 0.9500 . ?
C53A C54A 1.376(3) . ?
C54A H54A 0.9500 . ?
C54A C55A 1.422(3) . ?
C55A C56A 1.421(3) . ?
C55A C64A 1.427(3) . ?
C56A C61A 1.425(3) . ?
C61A H61A 0.9500 . ?
C61A C62A 1.359(3) . ?
C62A H62A 0.9500 . ?
C62A C63A 1.418(3) . ?
C63A H63A 0.9500 . ?
C63A C64A 1.376(3) . ?
N11B C12B 1.350(3) . ?
N11B C16B 1.339(3) . ?
C12B C13B 1.383(4) . ?
C12B C25B 1.477(3) . ?
C13B H13B 0.9500 . ?
C13B C14B 1.380(4) . ?
C14B H14B 0.9500 . ?
C14B C15B 1.376(5) . ?
C15B H15B 0.9500 . ?
C15B C16B 1.385(4) . ?
C16B H16B 0.9500 . ?
N21B N22B 1.362(2) . ?
N21B C25B 1.344(3) . ?
N22B C23B 1.344(3) . ?
N22B C26B 1.455(3) . ?
C23B H23B 0.9500 . ?
C23B C24B 1.381(4) . ?
C24B H24B 0.9500 . ?
C24B C25B 1.395(3) . ?
C26B H26C 0.9900 . ?
C26B H26D 0.9900 . ?
C26B C51B 1.531(3) . ?
N31B C32B 1.345(4) . ?
N31B C36B 1.340(3) . ?
C32B C33B 1.387(4) . ?
C32B C45B 1.477(4) . ?
C33B H33B 0.9500 . ?
C33B C34B 1.398(4) . ?
C34B H34B 0.9500 . ?
C34B C35B 1.369(5) . ?
C35B H35B 0.9500 . ?
C35B C36B 1.383(4) . ?
C36B H36B 0.9500 . ?
N41B N42B 1.362(3) . ?
N41B C45B 1.343(3) . ?
N42B C43B 1.332(4) . ?
N42B C46B 1.448(3) . ?
C43B H43B 0.9500 . ?
C43B C44B 1.394(4) . ?
C44B H44B 0.9500 . ?
C44B C45B 1.384(4) . ?
C46B H46C 0.9900 . ?
C46B H46D 0.9900 . ?
C46B C64B 1.512(3) . ?
C51B C52B 1.361(3) . ?
C51B C56B 1.432(3) . ?
C52B H52B 0.9500 . ?
C52B C53B 1.411(3) . ?
C53B H53B 0.9500 . ?
C53B C54B 1.361(3) . ?
C54B H54B 0.9500 . ?
C54B C55B 1.416(3) . ?
C55B C56B 1.428(3) . ?
C55B C64B 1.421(3) . ?
C56B C61B 1.415(3) . ?
C61B H61B 0.9500 . ?
C61B C62B 1.368(4) . ?
C62B H62B 0.9500 . ?
C62B C63B 1.407(4) . ?
C63B H63B 0.9500 . ?
C63B C64B 1.375(4) . ?
N11C C12C 1.343(3) . ?
N11C C16C 1.353(3) . ?
C12C C13C 1.376(3) . ?
C12C C25C 1.478(3) . ?
C13C H13C 0.9500 . ?
C13C C14C 1.385(3) . ?
C14C H14C 0.9500 . ?
C14C C15C 1.383(4) . ?
C15C H15C 0.9500 . ?
C15C C16C 1.375(3) . ?
C16C H16C 0.9500 . ?
N21C N22C 1.359(3) . ?
N21C C25C 1.341(3) . ?
N22C C23C 1.348(4) . ?
N22C C26C 1.474(3) . ?
C23C H23C 0.9500 . ?
C23C C24C 1.375(4) . ?
C24C H24C 0.9500 . ?
C24C C25C 1.398(4) . ?
C26C H26E 0.9900 . ?
C26C H26F 0.9900 . ?
C26C C51C 1.502(4) . ?
N31C C32C 1.343(3) . ?
N31C C36C 1.344(3) . ?
C32C C33C 1.389(3) . ?
C32C C45C 1.460(3) . ?
C33C H33C 0.9500 . ?
C33C C34C 1.390(4) . ?
C34C H34C 0.9500 . ?
C34C C35C 1.390(4) . ?
C35C H35C 0.9500 . ?
C35C C36C 1.379(4) . ?
C36C H36C 0.9500 . ?
N41C N42C 1.354(2) . ?
N41C C45C 1.349(3) . ?
N42C C43C 1.360(3) . ?
N42C C46C 1.448(3) . ?
C43C H43C 0.9500 . ?
C43C C44C 1.366(3) . ?
C44C H44C 0.9500 . ?
C44C C45C 1.401(3) . ?
C46C H46E 0.9900 . ?
C46C H46F 0.9900 . ?
C46C C64C 1.506(3) . ?
C51C C52C 1.377(4) . ?
C51C C56C 1.432(3) . ?
C52C H52C 0.9500 . ?
C52C C53C 1.396(4) . ?
C53C H53C 0.9500 . ?
C53C C54C 1.369(3) . ?
C54C H54C 0.9500 . ?
C54C C55C 1.421(3) . ?
C55C C56C 1.430(3) . ?
C55C C64C 1.431(3) . ?
C56C C61C 1.408(3) . ?
C61C H61C 0.9500 . ?
C61C C62C 1.370(3) . ?
C62C H62C 0.9500 . ?
C62C C63C 1.410(3) . ?
C63C H63C 0.9500 . ?
C63C C64C 1.375(3) . ?
N11D C12D 1.337(3) . ?
N11D C16D 1.344(3) . ?
C12D C13D 1.401(3) . ?
C12D C25D 1.465(3) . ?
C13D H13D 0.9500 . ?
C13D C14D 1.377(4) . ?
C14D H14D 0.9500 . ?
C14D C15D 1.381(4) . ?
C15D H15D 0.9500 . ?
C15D C16D 1.383(4) . ?
C16D H16D 0.9500 . ?
N21D N22D 1.355(3) . ?
N21D C25D 1.344(3) . ?
N22D C23D 1.357(3) . ?
N22D C26D 1.453(3) . ?
C23D H23D 0.9500 . ?
C23D C24D 1.379(4) . ?
C24D H24D 0.9500 . ?
C24D C25D 1.395(4) . ?
C26D H26G 0.9900 . ?
C26D H26H 0.9900 . ?
C26D C51D 1.522(3) . ?
N31D C32D 1.347(3) . ?
N31D C36D 1.345(3) . ?
C32D C33D 1.391(3) . ?
C32D C45D 1.468(3) . ?
C33D H33D 0.9500 . ?
C33D C34D 1.383(3) . ?
C34D H34D 0.9500 . ?
C34D C35D 1.370(4) . ?
C35D H35D 0.9500 . ?
C35D C36D 1.401(3) . ?
C36D H36D 0.9500 . ?
N41D N42D 1.353(3) . ?
N41D C45D 1.349(3) . ?
N42D C43D 1.353(3) . ?
N42D C46D 1.466(3) . ?
C43D H43D 0.9500 . ?
C43D C44D 1.371(4) . ?
C44D H44D 0.9500 . ?
C44D C45D 1.389(4) . ?
C46D H46G 0.9900 . ?
C46D H46H 0.9900 . ?
C46D C64D 1.508(3) . ?
C51D C52D 1.376(3) . ?
C51D C56D 1.419(3) . ?
C52D H52D 0.9500 . ?
C52D C53D 1.411(3) . ?
C53D H53D 0.9500 . ?
C53D C54D 1.364(3) . ?
C54D H54D 0.9500 . ?
C54D C55D 1.422(3) . ?
C55D C56D 1.423(3) . ?
C55D C64D 1.429(3) . ?
C56D C61D 1.426(3) . ?
C61D H61D 0.9500 . ?
C61D C62D 1.365(3) . ?
C62D H62D 0.9500 . ?
C62D C63D 1.409(3) . ?
C63D H63D 0.9500 . ?
C63D C64D 1.370(3) . ?
N11E C12E 1.336(3) . ?
N11E C16E 1.343(4) . ?
C12E C13E 1.414(3) . ?
C12E C25E 1.456(4) . ?
C13E H13E 0.9500 . ?
C13E C14E 1.354(5) . ?
C14E H14E 0.9500 . ?
C14E C15E 1.380(5) . ?
C15E H15E 0.9500 . ?
C15E C16E 1.384(3) . ?
C16E H16E 0.9500 . ?
N21E N22E 1.347(3) . ?
N21E C25E 1.340(3) . ?
N22E C23E 1.358(3) . ?
N22E C26E 1.452(3) . ?
C23E H23E 0.9500 . ?
C23E C24E 1.360(4) . ?
C24E H24E 0.9500 . ?
C24E C25E 1.396(4) . ?
C26E H26I 0.9900 . ?
C26E H26J 0.9900 . ?
C26E C51E 1.520(3) . ?
N31E C32E 1.348(3) . ?
N31E C36E 1.342(3) . ?
C32E C33E 1.382(3) . ?
C32E C45E 1.459(3) . ?
C33E H33E 0.9500 . ?
C33E C34E 1.376(4) . ?
C34E H34E 0.9500 . ?
C34E C35E 1.379(4) . ?
C35E H35E 0.9500 . ?
C35E C36E 1.389(4) . ?
C36E H36E 0.9500 . ?
N41E N42E 1.354(3) . ?
N41E C45E 1.350(3) . ?
N42E C43E 1.358(3) . ?
N42E C46E 1.461(3) . ?
C43E H43E 0.9500 . ?
C43E C44E 1.359(3) . ?
C44E H44E 0.9500 . ?
C44E C45E 1.407(3) . ?
C46E H46I 0.9900 . ?
C46E H46J 0.9900 . ?
C46E C64E 1.508(3) . ?
C51E C52E 1.376(3) . ?
C51E C56E 1.428(3) . ?
C52E H52E 0.9500 . ?
C52E C53E 1.411(3) . ?
C53E H53E 0.9500 . ?
C53E C54E 1.348(3) . ?
C54E H54E 0.9500 . ?
C54E C55E 1.421(3) . ?
C55E C56E 1.422(3) . ?
C55E C64E 1.434(3) . ?
C56E C61E 1.421(3) . ?
C61E H61E 0.9500 . ?
C61E C62E 1.364(4) . ?
C62E H62E 0.9500 . ?
C62E C63E 1.411(4) . ?
C63E H63E 0.9500 . ?
C63E C64E 1.370(3) . ?
N11F C12F 1.343(3) . ?
N11F C16F 1.350(3) . ?
C12F C13F 1.381(4) . ?
C12F C25F 1.479(4) . ?
C13F H13F 0.9500 . ?
C13F C14F 1.385(4) . ?
C14F H14F 0.9500 . ?
C14F C15F 1.378(5) . ?
C15F H15F 0.9500 . ?
C15F C16F 1.387(4) . ?
C16F H16F 0.9500 . ?
N21F N22F 1.352(3) . ?
N21F C25F 1.332(3) . ?
N22F C23F 1.355(3) . ?
N22F C26F 1.448(3) . ?
C23F H23F 0.9500 . ?
C23F C24F 1.368(4) . ?
C24F H24F 0.9500 . ?
C24F C25F 1.394(3) . ?
C26F H26K 0.9900 . ?
C26F H26L 0.9900 . ?
C26F C51F 1.514(3) . ?
N31F C32F 1.348(3) . ?
N31F C36F 1.347(3) . ?
C32F C33F 1.393(3) . ?
C32F C45F 1.458(3) . ?
C33F H33F 0.9500 . ?
C33F C34F 1.389(3) . ?
C34F H34F 0.9500 . ?
C34F C35F 1.386(4) . ?
C35F H35F 0.9500 . ?
C35F C36F 1.395(3) . ?
C36F H36F 0.9500 . ?
N41F N42F 1.353(3) . ?
N41F C45F 1.343(3) . ?
N42F C43F 1.350(3) . ?
N42F C46F 1.450(3) . ?
C43F H43F 0.9500 . ?
C43F C44F 1.372(3) . ?
C44F H44F 0.9500 . ?
C44F C45F 1.409(3) . ?
C46F H46K 0.9900 . ?
C46F H46L 0.9900 . ?
C46F C64F 1.522(3) . ?
C51F C52F 1.373(3) . ?
C51F C56F 1.428(3) . ?
C52F H52F 0.9500 . ?
C52F C53F 1.423(3) . ?
C53F H53F 0.9500 . ?
C53F C54F 1.347(4) . ?
C54F H54F 0.9500 . ?
C54F C55F 1.427(3) . ?
C55F C56F 1.421(3) . ?
C55F C64F 1.417(3) . ?
C56F C61F 1.423(3) . ?
C61F H61F 0.9500 . ?
C61F C62F 1.355(4) . ?
C62F H62F 0.9500 . ?
C62F C63F 1.417(3) . ?
C63F H63F 0.9500 . ?
C63F C64F 1.377(3) . ?
B11 F12 1.406(4) . ?
B11 F13 1.363(4) . ?
B11 F14 1.348(4) . ?
B11 F15 1.400(4) . ?
B21 F22 1.381(4) . ?
B21 F23 1.402(4) . ?
B21 F24 1.387(3) . ?
B21 F25 1.380(4) . ?
B31 F32 1.371(4) . ?
B31 F33 1.385(3) . ?
B31 F34 1.412(4) . ?
B31 F35 1.395(4) . ?
B41 F42 1.380(3) . ?
B41 F43 1.369(3) . ?
B41 F44 1.383(3) . ?
B41 F45 1.394(3) . ?
B51 F52 1.357(8) . ?
B51 F53 1.424(7) . ?
B51 F54 1.313(6) . ?
B51 F55 1.336(6) . ?
B61 F62 1.423(14) . ?
B61 F63 1.407(13) . ?
B61 F64 1.359(13) . ?
B61 F65 1.406(14) . ?
B61A F62A 1.415(12) . ?
B61A F63A 1.253(12) . ?
B61A F64A 1.306(13) . ?
B61A F65A 1.399(12) . ?
B71 F72 1.391(8) . ?
B71 F73 1.359(6) . ?
B71 F74 1.379(6) . ?
B71 F75 1.407(8) . ?
B81 F82 1.344(11) . ?
B81 F83 1.373(9) . ?
B81 F84 1.378(10) . ?
B81 F85 1.380(10) . ?
B81A F83A 1.366(11) . ?
B81A F82A 1.345(12) . ?
B81A F84A 1.323(9) . ?
B81A F85A 1.319(11) . ?
B91 B91 0.740(15) 2_656 ?
B91 F92 1.295(9) 2_656 ?
B91 F92 1.485(9) . ?
B91 F93 1.307(7) . ?
B91 F94 1.382(7) . ?
O11S C12S 1.401(8) . ?
C12S H12A 0.9800 . ?
C12S H12B 0.9800 . ?
C12S H12C 0.9800 . ?
O21S C22S 1.378(5) . ?
C22S H22A 0.9800 . ?
C22S H22B 0.9800 . ?
C22S H22C 0.9800 . ?
O31S C32S 1.441(4) . ?
C32S H32A 0.9800 . ?
C32S H32B 0.9800 . ?
C32S H32C 0.9800 . ?
O41S C41S 1.429(10) . ?
C41S H41A 0.9800 . ?
C41S H41B 0.9800 . ?
C41S H41C 0.9800 . ?
C26G H26M 0.9800 . ?
C26G H26N 0.9800 . ?
C26G H26O 0.9800 . ?
C26G O25G 1.612(13) . ?
O16G C11G 1.3825 . ?
O16G C15G 1.3807 . ?
C11G C12G 1.4332 . ?
C11G O17G 1.2137 . ?
C12G H12G 0.9500 . ?
C12G C13G 1.3508 . ?
C13G H13G 0.9500 . ?
C13G C14G 1.4310 . ?
C21G H21G 0.9500 . ?
C21G C22G 1.3668 . ?
C21G C14G 1.4168 . ?
C22G H22G 0.9500 . ?
C22G C23G 1.4013 . ?
C23G C24G 1.3911 . ?
C23G O25G 1.3637 . ?
C24G H24G 0.9500 . ?
C24G C15G 1.3901 . ?
C15G C14G 1.3827 . ?

loop_
_geom_torsion_atom_site_label_1
_geom_torsion_atom_site_label_2
_geom_torsion_atom_site_label_3
_geom_torsion_atom_site_label_4
_geom_torsion
_geom_torsion_site_symmetry_1
_geom_torsion_site_symmetry_2
_geom_torsion_site_symmetry_3
_geom_torsion_site_symmetry_4
_geom_torsion_publ_flag
Co1 N11A C12A C13A 178.6(2) . . . . ?
Co1 N11A C12A C25A -4.1(3) . . . . ?
Co1 N11A C16A C15A -178.6(2) . . . . ?
Co1 N21A N22A C23A 172.4(2) . . . . ?
Co1 N21A N22A C26A 1.3(4) . . . . ?
Co1 N21A C25A C12A 7.5(3) . . . . ?
Co1 N21A C25A C24A -175.32(17) . . . . ?
Co1 N31D C32D C33D 175.57(16) . . . . ?
Co1 N31D C32D C45D -3.6(2) . . . . ?
Co1 N31D C36D C35D -173.99(17) . . . . ?
Co1 N41D N42D C43D -165.84(18) . . . . ?
Co1 N41D N42D C46D 18.9(3) . . . . ?
Co1 N41D C45D C32D -7.7(2) . . . . ?
Co1 N41D C45D C44D 170.52(15) . . . . ?
Co1 N11E C12E C13E -178.68(19) . . . . ?
Co1 N11E C12E C25E -0.5(3) . . . . ?
Co1 N11E C16E C15E 178.0(2) . . . . ?
Co1 N21E N22E C23E -177.41(19) . . . . ?
Co1 N21E N22E C26E 11.3(3) . . . . ?
Co1 N21E C25E C12E 0.5(3) . . . . ?
Co1 N21E C25E C24E 177.99(17) . . . . ?
Co2 N31A C32A C33A 176.7(3) . . . . ?
Co2 N31A C32A C45A -0.9(3) . . . . ?
Co2 N31A C36A C35A -173.0(3) . . . . ?
Co2 N41A N42A C43A 166.4(2) . . . . ?
Co2 N41A N42A C46A -13.3(4) . . . . ?
Co2 N41A C45A C32A 6.5(3) . . . . ?
Co2 N41A C45A C44A -170.72(18) . . . . ?
Co2 N11B C12B C13B -173.28(17) . . . . ?
Co2 N11B C12B C25B 7.7(2) . . . . ?
Co2 N11B C16B C15B 173.29(19) . . . . ?
Co2 N21B N22B C23B -176.43(19) . . . . ?
Co2 N21B N22B C26B -4.9(3) . . . . ?
Co2 N21B C25B C12B -5.1(2) . . . . ?
Co2 N21B C25B C24B 177.43(15) . . . . ?
Co2 N11F C12F C13F 178.42(19) . . . . ?
Co2 N11F C12F C25F -0.2(3) . . . . ?
Co2 N11F C16F C15F -177.3(2) . . . . ?
Co2 N21F N22F C23F 167.73(19) . . . . ?
Co2 N21F N22F C26F -19.2(3) . . . . ?
Co2 N21F C25F C12F 4.7(3) . . . . ?
Co2 N21F C25F C24F -171.60(16) . . . . ?
Co3 N31B C32B C33B 173.9(2) . . . . ?
Co3 N31B C32B C45B -5.1(3) . . . . ?
Co3 N31B C36B C35B -172.8(2) . . . . ?
Co3 N41B N42B C43B -161.9(2) . . . . ?
Co3 N41B N42B C46B 26.0(4) . . . . ?
Co3 N41B C45B C32B -13.2(3) . . . . ?
Co3 N41B C45B C44B 166.7(2) . . . . ?
Co3 N11C C12C C13C 174.03(19) . . . . ?
Co3 N11C C12C C25C -7.1(3) . . . . ?
Co3 N11C C16C C15C -174.31(19) . . . . ?
Co3 N21C N22C C23C -171.9(2) . . . . ?
Co3 N21C N22C C26C 12.9(4) . . . . ?
Co3 N21C C25C C12C -1.5(3) . . . . ?
Co3 N21C C25C C24C 174.45(19) . . . . ?
Co3 N31E C32E C33E 176.07(19) 7_666 . . . ?
Co3 N31E C32E C45E -0.7(3) 7_666 . . . ?
Co3 N31E C36E C35E -173.2(2) 7_666 . . . ?
Co3 N41E N42E C43E -178.0(2) 7_666 . . . ?
Co3 N41E N42E C46E -3.7(4) 7_666 . . . ?
Co3 N41E C45E C32E -4.9(3) 7_666 . . . ?
Co3 N41E C45E C44E 177.84(16) 7_666 . . . ?
Co4 N31C C32C C33C 178.88(19) . . . . ?
Co4 N31C C32C C45C 1.9(3) . . . . ?
Co4 N31C C36C C35C -175.8(2) . . . . ?
Co4 N41C N42C C43C -171.08(18) . . . . ?
Co4 N41C N42C C46C 8.0(3) . . . . ?
Co4 N41C C45C C32C -10.8(3) . . . . ?
Co4 N41C C45C C44C 173.31(16) . . . . ?
Co4 N11D C12D C13D -177.83(19) . . . . ?
Co4 N11D C12D C25D 3.8(3) . . . . ?
Co4 N11D C16D C15D 177.7(2) . . . . ?
Co4 N21D N22D C23D -172.42(18) . . . . ?
Co4 N21D N22D C26D 3.0(3) . . . . ?
Co4 N21D C25D C12D -6.3(3) . . . . ?
Co4 N21D C25D C24D 174.83(15) . . . . ?
Co4 N31F C32F C33F 173.45(17) 7_666 . . . ?
Co4 N31F C32F C45F -4.9(2) 7_666 . . . ?
Co4 N31F C36F C35F -172.71(18) 7_666 . . . ?
Co4 N41F N42F C43F 170.56(18) 7_666 . . . ?
Co4 N41F N42F C46F -8.2(3) 7_666 . . . ?
Co4 N41F C45F C32F 7.3(2) 7_666 . . . ?
Co4 N41F C45F C44F -173.36(15) 7_666 . . . ?
N11A C12A C13A C14A 0.1(4) . . . . ?
N11A C12A C25A N21A -2.6(3) . . . . ?
N11A C12A C25A C24A -179.2(3) . . . . ?
C12A N11A C16A C15A 1.2(4) . . . . ?
C12A C13A C14A C15A 1.0(4) . . . . ?
C13A C12A C25A N21A 174.8(2) . . . . ?
C13A C12A C25A C24A -1.8(4) . . . . ?
C13A C14A C15A C16A -1.1(5) . . . . ?
C14A C15A C16A N11A 0.0(5) . . . . ?
C16A N11A C12A C13A -1.2(4) . . . . ?
C16A N11A C12A C25A 176.1(2) . . . . ?
N21A N22A C23A C24A 1.6(3) . . . . ?
N21A N22A C26A C51A 83.7(2) . . . . ?
N22A N21A C25A C12A -176.6(2) . . . . ?
N22A N21A C25A C24A 0.6(3) . . . . ?
N22A C23A C24A C25A -1.1(3) . . . . ?
N22A C26A C51A C52A -5.3(3) . . . . ?
N22A C26A C51A C56A 174.42(17) . . . . ?
C23A N22A C26A C51A -86.2(3) . . . . ?
C23A C24A C25A C12A 177.1(3) . . . . ?
C23A C24A C25A N21A 0.3(3) . . . . ?
C25A C12A C13A C14A -177.0(3) . . . . ?
C25A N21A N22A C23A -1.3(3) . . . . ?
C25A N21A N22A C26A -172.5(2) . . . . ?
C26A N22A C23A C24A 172.6(2) . . . . ?
C26A C51A C52A C53A -178.3(2) . . . . ?
C26A C51A C56A C55A -179.49(18) . . . . ?
C26A C51A C56A C61A -1.0(3) . . . . ?
N31A C32A C33A C34A -3.2(6) . . . . ?
N31A C32A C45A N41A -3.8(4) . . . . ?
N31A C32A C45A C44A 172.9(3) . . . . ?
C32A N31A C36A C35A 2.4(6) . . . . ?
C32A C33A C34A C35A 2.5(7) . . . . ?
C33A C32A C45A N41A 178.6(3) . . . . ?
C33A C32A C45A C44A -4.8(5) . . . . ?
C33A C34A C35A C36A 0.4(8) . . . . ?
C34A C35A C36A N31A -3.0(7) . . . . ?
C36A N31A C32A C33A 0.8(5) . . . . ?
C36A N31A C32A C45A -176.8(3) . . . . ?
N41A N42A C43A C44A 0.4(3) . . . . ?
N41A N42A C46A C64A -74.9(3) . . . . ?
N42A N41A C45A C32A 176.8(2) . . . . ?
N42A N41A C45A C44A -0.4(3) . . . . ?
N42A C43A C44A C45A -0.6(3) . . . . ?
N42A C46A C64A C55A 172.50(18) . . . . ?
N42A C46A C64A C63A -6.3(3) . . . . ?
C43A N42A C46A C64A 105.4(3) . . . . ?
C43A C44A C45A C32A -176.2(3) . . . . ?
C43A C44A C45A N41A 0.7(3) . . . . ?
C45A C32A C33A C34A 174.3(4) . . . . ?
C45A N41A N42A C43A 0.0(3) . . . . ?
C45A N41A N42A C46A -179.7(2) . . . . ?
C46A N42A C43A C44A -179.9(2) . . . . ?
C51A C52A C53A C54A -1.6(3) . . . . ?
C51A C56A C61A C62A -177.8(2) . . . . ?
C52A C51A C56A C55A 0.2(3) . . . . ?
C52A C51A C56A C61A 178.7(2) . . . . ?
C52A C53A C54A C55A -1.0(3) . . . . ?
C53A C54A C55A C56A 3.2(3) . . . . ?
C53A C54A C55A C64A -176.1(2) . . . . ?
C54A C55A C56A C51A -2.7(3) . . . . ?
C54A C55A C56A C61A 178.71(19) . . . . ?
C54A C55A C64A C46A 2.4(3) . . . . ?
C54A C55A C64A C63A -178.8(2) . . . . ?
C55A C56A C61A C62A 0.7(3) . . . . ?
C56A C51A C52A C53A 2.0(3) . . . . ?
C56A C55A C64A C46A -176.93(18) . . . . ?
C56A C55A C64A C63A 1.9(3) . . . . ?
C56A C61A C62A C63A 0.6(3) . . . . ?
C61A C62A C63A C64A -0.8(3) . . . . ?
C62A C63A C64A C46A 178.2(2) . . . . ?
C62A C63A C64A C55A -0.5(3) . . . . ?
C64A C55A C56A C51A 176.59(18) . . . . ?
C64A C55A C56A C61A -2.0(3) . . . . ?
N11B C12B C13B C14B -1.5(4) . . . . ?
N11B C12B C25B N21B -1.6(3) . . . . ?
N11B C12B C25B C24B 175.4(2) . . . . ?
C12B N11B C16B C15B -1.8(4) . . . . ?
C12B C13B C14B C15B 0.2(4) . . . . ?
C13B C12B C25B N21B 179.4(2) . . . . ?
C13B C12B C25B C24B -3.6(4) . . . . ?
C13B C14B C15B C16B 0.3(4) . . . . ?
C14B C15B C16B N11B 0.5(4) . . . . ?
C16B N11B C12B C13B 2.2(3) . . . . ?
C16B N11B C12B C25B -176.8(2) . . . . ?
N21B N22B C23B C24B -0.6(3) . . . . ?
N21B N22B C26B C51B -83.9(3) . . . . ?
N22B N21B C25B C12B 176.69(18) . . . . ?
N22B N21B C25B C24B -0.8(2) . . . . ?
N22B C23B C24B C25B 0.1(3) . . . . ?
N22B C26B C51B C52B -4.8(3) . . . . ?
N22B C26B C51B C56B 173.39(19) . . . . ?
C23B N22B C26B C51B 86.4(3) . . . . ?
C23B C24B C25B C12B -176.6(2) . . . . ?
C23B C24B C25B N21B 0.4(3) . . . . ?
C25B C12B C13B C14B 177.5(2) . . . . ?
C25B N21B N22B C23B 0.9(2) . . . . ?
C25B N21B N22B C26B 172.43(19) . . . . ?
C26B N22B C23B C24B -171.8(2) . . . . ?
C26B C51B C52B C53B 176.2(2) . . . . ?
C26B C51B C56B C55B -175.11(19) . . . . ?
C26B C51B C56B C61B 5.1(3) . . . . ?
N31B C32B C33B C34B -0.2(5) . . . . ?
N31B C32B C45B N41B 12.2(4) . . . . ?
N31B C32B C45B C44B -167.6(3) . . . . ?
C32B N31B C36B C35B 2.2(4) . . . . ?
C32B C33B C34B C35B 1.6(5) . . . . ?
C33B C32B C45B N41B -166.8(3) . . . . ?
C33B C32B C45B C44B 13.4(5) . . . . ?
C33B C34B C35B C36B -1.1(5) . . . . ?
C34B C35B C36B N31B -0.8(4) . . . . ?
C36B N31B C32B C33B -1.6(4) . . . . ?
C36B N31B C32B C45B 179.4(2) . . . . ?
N41B N42B C43B C44B -0.2(4) . . . . ?
N41B N42B C46B C64B 76.8(3) . . . . ?
N42B N41B C45B C32B 179.9(2) . . . . ?
N42B N41B C45B C44B -0.2(3) . . . . ?
N42B C43B C44B C45B 0.1(4) . . . . ?
N42B C46B C64B C55B -176.3(2) . . . . ?
N42B C46B C64B C63B 3.9(4) . . . . ?
C43B N42B C46B C64B -93.9(3) . . . . ?
C43B C44B C45B C32B 179.9(3) . . . . ?
C43B C44B C45B N41B 0.1(4) . . . . ?
C45B C32B C33B C34B 178.7(3) . . . . ?
C45B N41B N42B C43B 0.3(3) . . . . ?
C45B N41B N42B C46B -171.8(2) . . . . ?
C46B N42B C43B C44B 171.1(3) . . . . ?
C51B C52B C53B C54B -1.0(4) . . . . ?
C51B C56B C61B C62B -178.0(2) . . . . ?
C52B C51B C56B C55B 3.1(3) . . . . ?
C52B C51B C56B C61B -176.7(2) . . . . ?
C52B C53B C54B C55B 2.6(4) . . . . ?
C53B C54B C55B C56B -1.4(3) . . . . ?
C53B C54B C55B C64B 178.9(2) . . . . ?
C54B C55B C56B C51B -1.4(3) . . . . ?
C54B C55B C56B C61B 178.3(2) . . . . ?
C54B C55B C64B C46B 0.9(3) . . . . ?
C54B C55B C64B C63B -179.3(2) . . . . ?
C55B C56B C61B C62B 2.2(4) . . . . ?
C56B C51B C52B C53B -1.9(3) . . . . ?
C56B C55B C64B C46B -178.8(2) . . . . ?
C56B C55B C64B C63B 1.1(3) . . . . ?
C56B C61B C62B C63B -1.5(4) . . . . ?
C61B C62B C63B C64B 0.5(4) . . . . ?
C62B C63B C64B C46B 179.5(2) . . . . ?
C62B C63B C64B C55B -0.3(4) . . . . ?
C64B C55B C56B C51B 178.3(2) . . . . ?
C64B C55B C56B C61B -2.0(3) . . . . ?
N11C C12C C13C C14C 0.4(4) . . . . ?
N11C C12C C25C N21C 5.7(3) . . . . ?
N11C C12C C25C C24C -169.3(3) . . . . ?
C12C N11C C16C C15C 1.0(4) . . . . ?
C12C C13C C14C C15C 1.7(4) . . . . ?
C13C C12C C25C N21C -175.4(2) . . . . ?
C13C C12C C25C C24C 9.6(4) . . . . ?
C13C C14C C15C C16C -2.4(4) . . . . ?
C14C C15C C16C N11C 1.0(4) . . . . ?
C16C N11C C12C C13C -1.8(4) . . . . ?
C16C N11C C12C C25C 177.1(2) . . . . ?
N21C N22C C23C C24C 0.4(4) . . . . ?
N21C N22C C26C C51C 79.5(3) . . . . ?
N22C N21C C25C C12C -175.4(2) . . . . ?
N22C N21C C25C C24C 0.6(3) . . . . ?
N22C C23C C24C C25C 0.0(4) . . . . ?
N22C C26C C51C C52C 8.4(4) . . . . ?
N22C C26C C51C C56C -172.9(2) . . . . ?
C23C N22C C26C C51C -94.9(3) . . . . ?
C23C C24C C25C C12C 174.9(3) . . . . ?
C23C C24C C25C N21C -0.4(3) . . . . ?
C25C C12C C13C C14C -178.4(2) . . . . ?
C25C N21C N22C C23C -0.6(3) . . . . ?
C25C N21C N22C C26C -175.8(2) . . . . ?
C26C N22C C23C C24C 175.2(3) . . . . ?
C26C C51C C52C C53C -177.7(2) . . . . ?
C26C C51C C56C C55C 178.7(2) . . . . ?
C26C C51C C56C C61C -2.4(4) . . . . ?
N31C C32C C33C C34C -3.3(4) . . . . ?
N31C C32C C45C N41C 5.9(3) . . . . ?
N31C C32C C45C C44C -179.1(2) . . . . ?
C32C N31C C36C C35C 0.8(4) . . . . ?
C32C C33C C34C C35C 2.0(4) . . . . ?
C33C C32C C45C N41C -171.1(2) . . . . ?
C33C C32C C45C C44C 3.8(4) . . . . ?
C33C C34C C35C C36C 0.5(4) . . . . ?
C34C C35C C36C N31C -2.0(4) . . . . ?
C36C N31C C32C C33C 1.9(4) . . . . ?
C36C N31C C32C C45C -175.1(2) . . . . ?
N41C N42C C43C C44C -0.2(3) . . . . ?
N41C N42C C46C C64C -87.7(2) . . . . ?
N42C N41C C45C C32C 175.16(19) . . . . ?
N42C N41C C45C C44C -0.8(3) . . . . ?
N42C C43C C44C C45C -0.3(3) . . . . ?
N42C C46C C64C C55C 169.62(19) . . . . ?
N42C C46C C64C C63C -10.6(3) . . . . ?
C43C N42C C46C C64C 91.2(3) . . . . ?
C43C C44C C45C C32C -174.5(2) . . . . ?
C43C C44C C45C N41C 0.7(3) . . . . ?
C45C C32C C33C C34C 173.5(2) . . . . ?
C45C N41C N42C C43C 0.6(2) . . . . ?
C45C N41C N42C C46C 179.6(2) . . . . ?
C46C N42C C43C C44C -179.2(2) . . . . ?
C51C C52C C53C C54C -1.7(4) . . . . ?
C51C C56C C61C C62C -177.6(2) . . . . ?
C52C C51C C56C C55C -2.5(3) . . . . ?
C52C C51C C56C C61C 176.4(2) . . . . ?
C52C C53C C54C C55C -1.1(4) . . . . ?
C53C C54C C55C C56C 2.0(3) . . . . ?
C53C C54C C55C C64C -174.5(2) . . . . ?
C54C C55C C56C C51C -0.2(3) . . . . ?
C54C C55C C56C C61C -179.1(2) . . . . ?
C54C C55C C64C C46C -1.3(3) . . . . ?
C54C C55C C64C C63C 178.9(2) . . . . ?
C55C C56C C61C C62C 1.3(3) . . . . ?
C56C C51C C52C C53C 3.5(4) . . . . ?
C56C C55C C64C C46C -177.8(2) . . . . ?
C56C C55C C64C C63C 2.4(3) . . . . ?
C56C C61C C62C C63C 0.1(4) . . . . ?
C61C C62C C63C C64C -0.3(4) . . . . ?
C62C C63C C64C C46C 179.2(2) . . . . ?
C62C C63C C64C C55C -1.0(3) . . . . ?
C64C C55C C56C C51C 176.4(2) . . . . ?
C64C C55C C56C C61C -2.5(3) . . . . ?
N11D C12D C13D C14D 0.4(4) . . . . ?
N11D C12D C25D N21D 1.7(3) . . . . ?
N11D C12D C25D C24D -179.7(2) . . . . ?
C12D N11D C16D C15D 1.2(4) . . . . ?
C12D C13D C14D C15D -0.2(4) . . . . ?
C13D C12D C25D N21D -176.7(2) . . . . ?
C13D C12D C25D C24D 1.9(4) . . . . ?
C13D C14D C15D C16D 0.4(5) . . . . ?
C14D C15D C16D N11D -0.9(5) . . . . ?
C16D N11D C12D C13D -0.9(4) . . . . ?
C16D N11D C12D C25D -179.3(2) . . . . ?
N21D N22D C23D C24D -1.0(3) . . . . ?
N21D N22D C26D C51D -85.0(2) . . . . ?
N22D N21D C25D C12D 178.27(19) . . . . ?
N22D N21D C25D C24D -0.6(2) . . . . ?
N22D C23D C24D C25D 0.6(3) . . . . ?
N22D C26D C51D C52D -10.6(3) . . . . ?
N22D C26D C51D C56D 168.9(2) . . . . ?
C23D N22D C26D C51D 89.7(3) . . . . ?
C23D C24D C25D C12D -178.7(2) . . . . ?
C23D C24D C25D N21D 0.0(3) . . . . ?
C25D C12D C13D C14D 178.7(2) . . . . ?
C25D N21D N22D C23D 1.0(2) . . . . ?
C25D N21D N22D C26D 176.39(19) . . . . ?
C26D N22D C23D C24D -176.1(2) . . . . ?
C26D C51D C52D C53D 179.1(2) . . . . ?
C26D C51D C56D C55D -177.7(2) . . . . ?
C26D C51D C56D C61D 1.8(3) . . . . ?
N31D C32D C33D C34D -1.4(3) . . . . ?
N31D C32D C45D N41D 7.6(3) . . . . ?
N31D C32D C45D C44D -170.2(2) . . . . ?
C32D N31D C36D C35D 1.8(3) . . . . ?
C32D C33D C34D C35D 2.1(3) . . . . ?
C33D C32D C45D N41D -171.6(2) . . . . ?
C33D C32D C45D C44D 10.7(4) . . . . ?
C33D C34D C35D C36D -0.9(4) . . . . ?
C34D C35D C36D N31D -1.0(4) . . . . ?
C36D N31D C32D C33D -0.6(3) . . . . ?
C36D N31D C32D C45D -179.74(19) . . . . ?
N41D N42D C43D C44D 1.1(3) . . . . ?
N41D N42D C46D C64D 85.1(3) . . . . ?
N42D N41D C45D C32D -176.58(18) . . . . ?
N42D N41D C45D C44D 1.6(2) . . . . ?
N42D C43D C44D C45D 0.0(3) . . . . ?
N42D C46D C64D C55D -177.2(2) . . . . ?
N42D C46D C64D C63D 2.9(3) . . . . ?
C43D N42D C46D C64D -89.3(3) . . . . ?
C43D C44D C45D C32D 176.9(2) . . . . ?
C43D C44D C45D N41D -1.0(3) . . . . ?
C45D C32D C33D C34D 177.8(2) . . . . ?
C45D N41D N42D C43D -1.6(2) . . . . ?
C45D N41D N42D C46D -176.89(19) . . . . ?
C46D N42D C43D C44D 176.0(2) . . . . ?
C51D C52D C53D C54D -1.1(4) . . . . ?
C51D C56D C61D C62D -176.5(2) . . . . ?
C52D C51D C56D C55D 1.8(3) . . . . ?
C52D C51D C56D C61D -178.6(2) . . . . ?
C52D C53D C54D C55D 1.1(4) . . . . ?
C53D C54D C55D C56D 0.3(4) . . . . ?
C53D C54D C55D C64D -177.5(2) . . . . ?
C54D C55D C56D C51D -1.8(3) . . . . ?
C54D C55D C56D C61D 178.7(2) . . . . ?
C54D C55D C64D C46D -0.6(3) . . . . ?
C54D C55D C64D C63D 179.3(2) . . . . ?
C55D C56D C61D C62D 3.0(3) . . . . ?
C56D C51D C52D C53D -0.4(4) . . . . ?
C56D C55D C64D C46D -178.4(2) . . . . ?
C56D C55D C64D C63D 1.4(3) . . . . ?
C56D C61D C62D C63D -0.6(4) . . . . ?
C61D C62D C63D C64D -1.5(4) . . . . ?
C62D C63D C64D C46D -179.1(2) . . . . ?
C62D C63D C64D C55D 1.0(4) . . . . ?
C64D C55D C56D C51D 176.1(2) . . . . ?
C64D C55D C56D C61D -3.4(3) . . . . ?
N11E C12E C13E C14E 1.1(4) . . . . ?
N11E C12E C25E N21E 0.0(3) . . . . ?
N11E C12E C25E C24E -176.9(3) . . . . ?
C12E N11E C16E C15E -0.5(4) . . . . ?
C12E C13E C14E C15E -1.6(5) . . . . ?
C13E C12E C25E N21E 178.2(2) . . . . ?
C13E C12E C25E C24E 1.3(4) . . . . ?
C13E C14E C15E C16E 1.0(5) . . . . ?
C14E C15E C16E N11E 0.0(5) . . . . ?
C16E N11E C12E C13E -0.1(4) . . . . ?
C16E N11E C12E C25E 178.1(2) . . . . ?
N21E N22E C23E C24E 0.5(3) . . . . ?
N21E N22E C26E C51E 83.2(3) . . . . ?
N22E N21E C25E C12E -177.4(2) . . . . ?
N22E N21E C25E C24E 0.1(3) . . . . ?
N22E C23E C24E C25E -0.4(3) . . . . ?
N22E C26E C51E C52E 2.8(3) . . . . ?
N22E C26E C51E C56E -177.9(2) . . . . ?
C23E N22E C26E C51E -86.5(3) . . . . ?
C23E C24E C25E C12E 177.2(3) . . . . ?
C23E C24E C25E N21E 0.1(3) . . . . ?
C25E C12E C13E C14E -177.0(3) . . . . ?
C25E N21E N22E C23E -0.4(3) . . . . ?
C25E N21E N22E C26E -171.7(2) . . . . ?
C26E N22E C23E C24E 171.1(2) . . . . ?
C26E C51E C52E C53E 178.5(2) . . . . ?
C26E C51E C56E C55E -179.7(2) . . . . ?
C26E C51E C56E C61E 1.4(3) . . . . ?
N31E C32E C33E C34E -2.6(4) . . . . ?
N31E C32E C45E N41E 3.9(3) . . . . ?
N31E C32E C45E C44E -179.4(2) . . . . ?
C32E N31E C36E C35E -0.5(4) . . . . ?
C32E C33E C34E C35E 0.6(4) . . . . ?
C33E C32E C45E N41E -172.9(2) . . . . ?
C33E C32E C45E C44E 3.7(4) . . . . ?
C33E C34E C35E C36E 1.3(5) . . . . ?
C34E C35E C36E N31E -1.4(5) . . . . ?
C36E N31E C32E C33E 2.5(4) . . . . ?
C36E N31E C32E C45E -174.3(2) . . . . ?
N41E N42E C43E C44E -0.1(3) . . . . ?
N41E N42E C46E C64E -91.7(3) . . . . ?
N42E N41E C45E C32E 175.7(2) . . . . ?
N42E N41E C45E C44E -1.6(3) . . . . ?
N42E C43E C44E C45E -0.8(3) . . . . ?
N42E C46E C64E C55E -173.7(2) . . . . ?
N42E C46E C64E C63E 5.0(3) . . . . ?
C43E N42E C46E C64E 81.9(3) . . . . ?
C43E C44E C45E C32E -175.3(3) . . . . ?
C43E C44E C45E N41E 1.5(3) . . . . ?
C45E C32E C33E C34E 174.0(2) . . . . ?
C45E N41E N42E C43E 1.0(3) . . . . ?
C45E N41E N42E C46E 175.4(2) . . . . ?
C46E N42E C43E C44E -174.4(2) . . . . ?
C51E C52E C53E C54E 1.1(4) . . . . ?
C51E C56E C61E C62E 178.3(2) . . . . ?
C52E C51E C56E C55E -0.4(3) . . . . ?
C52E C51E C56E C61E -179.3(2) . . . . ?
C52E C53E C54E C55E -0.2(4) . . . . ?
C53E C54E C55E C56E -1.0(4) . . . . ?
C53E C54E C55E C64E 178.5(2) . . . . ?
C54E C55E C56E C51E 1.3(3) . . . . ?
C54E C55E C56E C61E -179.8(2) . . . . ?
C54E C55E C64E C46E -0.7(3) . . . . ?
C54E C55E C64E C63E -179.4(2) . . . . ?
C55E C56E C61E C62E -0.5(4) . . . . ?
C56E C51E C52E C53E -0.8(4) . . . . ?
C56E C55E C64E C46E 178.8(2) . . . . ?
C56E C55E C64E C63E 0.1(3) . . . . ?
C56E C61E C62E C63E -0.3(4) . . . . ?
C61E C62E C63E C64E 1.1(4) . . . . ?
C62E C63E C64E C46E -179.7(2) . . . . ?
C62E C63E C64E C55E -1.0(4) . . . . ?
C64E C55E C56E C51E -178.3(2) . . . . ?
C64E C55E C56E C61E 0.6(3) . . . . ?
N11F C12F C13F C14F -1.2(4) . . . . ?
N11F C12F C25F N21F -3.1(3) . . . . ?
N11F C12F C25F C24F 172.4(2) . . . . ?
C12F N11F C16F C15F -0.2(4) . . . . ?
C12F C13F C14F C15F 0.5(4) . . . . ?
C13F C12F C25F N21F 178.2(2) . . . . ?
C13F C12F C25F C24F -6.3(4) . . . . ?
C13F C14F C15F C16F 0.2(5) . . . . ?
C14F C15F C16F N11F -0.4(4) . . . . ?
C16F N11F C12F C13F 1.1(4) . . . . ?
C16F N11F C12F C25F -177.6(2) . . . . ?
N21F N22F C23F C24F -1.8(3) . . . . ?
N21F N22F C26F C51F -86.5(3) . . . . ?
N22F N21F C25F C12F 174.96(19) . . . . ?
N22F N21F C25F C24F -1.4(3) . . . . ?
N22F C23F C24F C25F 0.9(3) . . . . ?
N22F C26F C51F C52F 0.0(3) . . . . ?
N22F C26F C51F C56F -177.83(19) . . . . ?
C23F N22F C26F C51F 85.4(3) . . . . ?
C23F C24F C25F C12F -175.5(2) . . . . ?
C23F C24F C25F N21F 0.3(3) . . . . ?
C25F C12F C13F C14F 177.4(2) . . . . ?
C25F N21F N22F C23F 2.0(3) . . . . ?
C25F N21F N22F C26F 175.0(2) . . . . ?
C26F N22F C23F C24F -174.6(2) . . . . ?
C26F C51F C52F C53F -179.8(2) . . . . ?
C26F C51F C56F C55F 177.7(2) . . . . ?
C26F C51F C56F C61F -1.8(3) . . . . ?
N31F C32F C33F C34F 0.4(3) . . . . ?
N31F C32F C45F N41F -1.8(3) . . . . ?
N31F C32F C45F C44F 179.0(2) . . . . ?
C32F N31F C36F C35F 2.1(3) . . . . ?
C32F C33F C34F C35F 0.9(3) . . . . ?
C33F C32F C45F N41F 179.9(2) . . . . ?
C33F C32F C45F C44F 0.7(4) . . . . ?
C33F C34F C35F C36F -0.8(4) . . . . ?
C34F C35F C36F N31F -0.8(4) . . . . ?
C36F N31F C32F C33F -1.9(3) . . . . ?
C36F N31F C32F C45F 179.76(19) . . . . ?
N41F N42F C43F C44F -0.5(3) . . . . ?
N41F N42F C46F C64F 87.6(3) . . . . ?
N42F N41F C45F C32F -179.27(19) . . . . ?
N42F N41F C45F C44F 0.1(2) . . . . ?
N42F C43F C44F C45F 0.5(3) . . . . ?
N42F C46F C64F C55F -171.1(2) . . . . ?
N42F C46F C64F C63F 8.8(3) . . . . ?
C43F N42F C46F C64F -91.0(3) . . . . ?
C43F C44F C45F C32F 178.9(2) . . . . ?
C43F C44F C45F N41F -0.3(3) . . . . ?
C45F C32F C33F C34F 178.6(2) . . . . ?
C45F N41F N42F C43F 0.2(2) . . . . ?
C45F N41F N42F C46F -178.5(2) . . . . ?
C46F N42F C43F C44F 178.2(2) . . . . ?
C51F C52F C53F C54F 1.8(4) . . . . ?
C51F C56F C61F C62F 177.0(2) . . . . ?
C52F C51F C56F C55F -0.1(3) . . . . ?
C52F C51F C56F C61F -179.5(2) . . . . ?
C52F C53F C54F C55F 0.5(4) . . . . ?
C53F C54F C55F C56F -2.6(4) . . . . ?
C53F C54F C55F C64F 174.6(2) . . . . ?
C54F C55F C56F C51F 2.3(3) . . . . ?
C54F C55F C56F C61F -178.2(2) . . . . ?
C54F C55F C64F C46F -0.7(3) . . . . ?
C54F C55F C64F C63F 179.4(2) . . . . ?
C55F C56F C61F C62F -2.5(3) . . . . ?
C56F C51F C52F C53F -2.0(4) . . . . ?
C56F C55F C64F C46F 176.4(2) . . . . ?
C56F C55F C64F C63F -3.5(3) . . . . ?
C56F C61F C62F C63F -0.8(4) . . . . ?
C61F C62F C63F C64F 2.0(4) . . . . ?
C62F C63F C64F C46F -179.7(2) . . . . ?
C62F C63F C64F C55F 0.2(3) . . . . ?
C64F C55F C56F C51F -174.9(2) . . . . ?
C64F C55F C56F C61F 4.6(3) . . . . ?
F92 B91 F92 B91 78.2(9) 2_656 . . 2_656 ?
F92 B91 F93 B91 -78.5(12) 2_656 . . 2_656 ?
F92 B91 F93 B91 50.0(12) . . . 2_656 ?
F93 B91 F92 B91 -57.4(7) . . . 2_656 ?
F94 B91 F92 B91 -163.5(11) . . . 2_656 ?
F94 B91 F93 B91 164.6(18) . . . 2_656 ?
O16G C11G C12G C13G 0.7 . . . . ?
O16G C15G C14G C13G 2.2 . . . . ?
O16G C15G C14G C21G -179.6 . . . . ?
C11G O16G C15G C24G 178.0 . . . . ?
C11G O16G C15G C14G -2.6 . . . . ?
C11G C12G C13G C14G -1.0 . . . . ?
C12G C13G C14G C21G -178.4 . . . . ?
C12G C13G C14G C15G -0.4 . . . . ?
C21G C22G C23G C24G 0.1 . . . . ?
C21G C22G C23G O25G 179.8 . . . . ?
C22G C21G C14G C13G 177.5 . . . . ?
C22G C21G C14G C15G -0.4 . . . . ?
C22G C23G C24G C15G -0.8 . . . . ?
C22G C23G O25G C26G 28.2(7) . . . . ?
C23G C24G C15G O16G -179.7 . . . . ?
C23G C24G C15G C14G 0.9 . . . . ?
C24G C23G O25G C26G -152.1(7) . . . . ?
C24G C15G C14G C13G -178.4 . . . . ?
C24G C15G C14G C21G -0.3 . . . . ?
C15G O16G C11G C12G 1.1 . . . . ?
C15G O16G C11G O17G -179.3 . . . . ?
C14G C21G C22G C23G 0.5 . . . . ?
O17G C11G C12G C13G -178.8 . . . . ?
O25G C23G C24G C15G 179.6 . . . . ?

loop_
_platon_squeeze_void_nr
_platon_squeeze_void_average_x
_platon_squeeze_void_average_y
_platon_squeeze_void_average_z
_platon_squeeze_void_volume
_platon_squeeze_void_count_electrons
_platon_squeeze_void_content
1 -0.112 0.750 0.138 3142 962 '3(BF4), 46(CH4O)'
2 -0.000 0.960 0.250 138 32 2(CH4O)
3 -0.112 0.250 0.638 3142 962 '3(BF4), 46(CH4O)'
4 -0.000 0.040 0.750 138 32 2(CH4O)
5 0.500 0.460 0.250 138 32 2(CH4O)
6 0.500 0.540 0.750 138 32 2(CH4O)
